data_4078601
loop_
_publ_author_name
'Samanamu, Christian R.'
'Amadoruge, Monika L.'
'Schrick, Aaron C.'
'Chen, Chao'
'Golen, James A.'
'Rheingold, Arnold L.'
'Materer, Nicholas F.'
'Weinert, Charles S.'

_publ_section_title
;
 Synthetic, Structural, and Physical Investigations of the Large Linear
 and Branched Oligogermanes Ph3GeGePh2GePh2GePh2H, Ge5Ph12, and (Ph3Ge)4Ge
;
_journal_issue 11
_journal_name_full Organometallics
_journal_page_first 4374
_journal_paper_doi 10.1021/om300385n
_journal_volume 31
_journal_year 2012
_chemical_formula_moiety '2(C72 H60 Ge5), C6 H14 '
_chemical_formula_sum 'C150 H134 Ge10'
_chemical_formula_weight 2662.47
_chemical_name_systematic
; 
 ? 
;
_space_group_IT_number 14
_symmetry_cell_setting monoclinic
_symmetry_space_group_name_Hall '-P 2yn'
_symmetry_space_group_name_H-M 'P 1 21/n 1'
_atom_sites_solution_hydrogens geom
_atom_sites_solution_primary direct
_atom_sites_solution_secondary difmap
_audit_creation_method SHELXL-97
_cell_angle_alpha 90.00
_cell_angle_beta 90.028(2)
_cell_angle_gamma 90.00
_cell_formula_units_Z 4
_cell_length_a 13.3210(6)
_cell_length_b 49.968(2)
_cell_length_c 18.4106(8)
_cell_measurement_reflns_used 9091
_cell_measurement_temperature 100(2)
_cell_measurement_theta_max 26.81
_cell_measurement_theta_min 2.36
_cell_volume 12254.5(9)
_computing_cell_refinement 'Bruker SAINT'
_computing_data_collection 'Bruker APEX2'
_computing_data_reduction 'Bruker SAINT'
_computing_molecular_graphics 'Bruker SHELXTL'
_computing_publication_material 'Bruker SHELXTL'
_computing_structure_refinement 'SHELXL-97 (Sheldrick, 2008)'
_computing_structure_solution 'SHELXS-97 (Sheldrick, 2008)'
_diffrn_ambient_temperature 100(2)
_diffrn_measured_fraction_theta_full 0.987
_diffrn_measured_fraction_theta_max 0.969
_diffrn_measurement_device_type 'Bruker CMOS CCD'
_diffrn_measurement_method '\f and \w scans'
_diffrn_radiation_monochromator 'double bounce multi-layer mirrors'
_diffrn_radiation_source 'micro focus sealed tube'
_diffrn_radiation_type MoK\a
_diffrn_radiation_wavelength 0.71073
_diffrn_reflns_av_R_equivalents 0.0918
_diffrn_reflns_av_sigmaI/netI 0.0672
_diffrn_reflns_limit_h_max 14
_diffrn_reflns_limit_h_min -16
_diffrn_reflns_limit_k_max 63
_diffrn_reflns_limit_k_min -63
_diffrn_reflns_limit_l_max 23
_diffrn_reflns_limit_l_min -23
_diffrn_reflns_number 153538
_diffrn_reflns_theta_full 25.00
_diffrn_reflns_theta_max 26.83
_diffrn_reflns_theta_min 2.25
_exptl_absorpt_coefficient_mu 2.468
_exptl_absorpt_correction_T_max 0.7904
_exptl_absorpt_correction_T_min 0.7085
_exptl_absorpt_correction_type multi-scan
_exptl_absorpt_process_details sadabs
_exptl_crystal_colour colourless
_exptl_crystal_density_diffrn 1.443
_exptl_crystal_density_method 'not measured'
_exptl_crystal_description BLOCK
_exptl_crystal_F_000 5416
_exptl_crystal_size_max 0.15
_exptl_crystal_size_mid 0.10
_exptl_crystal_size_min 0.10
_refine_diff_density_max 1.225
_refine_diff_density_min -0.803
_refine_diff_density_rms 0.123
_refine_ls_extinction_method none
_refine_ls_goodness_of_fit_ref 1.033
_refine_ls_hydrogen_treatment constr
_refine_ls_matrix_type full
_refine_ls_number_parameters 1425
_refine_ls_number_reflns 25464
_refine_ls_number_restraints 10
_refine_ls_restrained_S_all 1.037
_refine_ls_R_factor_all 0.0801
_refine_ls_R_factor_gt 0.0482
_refine_ls_shift/su_max 0.035
_refine_ls_shift/su_mean 0.001
_refine_ls_structure_factor_coef Fsqd
_refine_ls_weighting_details 'calc w=1/[\s^2^(Fo^2^)+(0.0536P)^2^+27.3597P] where P=(Fo^2^+2Fc^2^)/3'
_refine_ls_weighting_scheme calc
_refine_ls_wR_factor_gt 0.1068
_refine_ls_wR_factor_ref 0.1256
_reflns_number_gt 18856
_reflns_number_total 25464
_reflns_threshold_expression >2sigma(I)
_cod_data_source_file om300385n_si_003.cif
_cod_data_source_block wein131
_cod_depositor_comments
;
The following automatic conversions were performed:

'_symmetry_cell_setting' value 'Monoclinic' changed to 'monoclinic'
according to /home/saulius/struct/CIF-dictionaries/cif_core.dic
dictionary named 'cif_core.dic' version 2.4.1 from 2010-06-29.

Automatic conversion script
Id: cif_fix_values 1891 2012-01-12 08:04:46Z andrius 
;
_cod_original_cell_volume 12254.6(10)
_cod_original_sg_symbol_H-M P2(1)/n
_cod_database_code 4078601

loop_
_symmetry_equiv_pos_as_xyz
'x, y, z'
'-x+1/2, y+1/2, -z+1/2'
'-x, -y, -z'
'x-1/2, -y-1/2, z-1/2'

loop_
_atom_site_label
_atom_site_type_symbol
_atom_site_fract_x
_atom_site_fract_y
_atom_site_fract_z
_atom_site_U_iso_or_equiv
_atom_site_adp_type
_atom_site_occupancy
_atom_site_symmetry_multiplicity
_atom_site_calc_flag
_atom_site_refinement_flags
_atom_site_disorder_assembly
_atom_site_disorder_group
Ge1 Ge 0.67036(3) 0.188870(8) 0.28393(2) 0.01461(10) Uani 1 1 d . . .
Ge2 Ge 0.57164(3) 0.170684(9) 0.17986(2) 0.01687(10) Uani 1 1 d . . .
Ge3 Ge 0.83072(3) 0.163295(9) 0.29280(2) 0.01598(10) Uani 1 1 d . . .
Ge4 Ge 0.72196(3) 0.236723(9) 0.26848(2) 0.01584(10) Uani 1 1 d . . .
Ge5 Ge 0.55858(3) 0.183302(9) 0.39284(2) 0.01630(10) Uani 1 1 d . . .
Ge6 Ge 0.24869(3) 0.073047(8) 0.75163(2) 0.01443(10) Uani 1 1 d . . .
Ge7 Ge 0.24240(3) 0.117710(8) 0.81429(2) 0.01617(10) Uani 1 1 d . . .
Ge8 Ge 0.26126(3) 0.082834(9) 0.61966(2) 0.01636(10) Uani 1 1 d . . .
Ge9 Ge 0.10029(3) 0.044446(9) 0.78022(2) 0.01676(10) Uani 1 1 d . . .
Ge10 Ge 0.39905(3) 0.046587(9) 0.78928(2) 0.01763(10) Uani 1 1 d . . .
C1 C 0.5758(3) 0.13124(8) 0.1783(2) 0.0182(9) Uani 1 1 d . . .
C2 C 0.5176(3) 0.11613(9) 0.2262(2) 0.0230(10) Uani 1 1 d . . .
H2A H 0.4744 0.1249 0.2596 0.028 Uiso 1 1 calc R . .
C3 C 0.5225(3) 0.08809(9) 0.2253(2) 0.0249(10) Uani 1 1 d . . .
H3A H 0.4834 0.0780 0.2586 0.030 Uiso 1 1 calc R . .
C4 C 0.5838(3) 0.07514(9) 0.1764(3) 0.0270(10) Uani 1 1 d . . .
H4A H 0.5879 0.0562 0.1762 0.032 Uiso 1 1 calc R . .
C5 C 0.6395(4) 0.09009(9) 0.1274(3) 0.0278(11) Uani 1 1 d . . .
H5A H 0.6811 0.0813 0.0930 0.033 Uiso 1 1 calc R . .
C6 C 0.6349(3) 0.11774(9) 0.1283(2) 0.0227(10) Uani 1 1 d . . .
H6A H 0.6729 0.1277 0.0940 0.027 Uiso 1 1 calc R . .
C7 C 0.4306(3) 0.18146(9) 0.1882(2) 0.0190(9) Uani 1 1 d . . .
C8 C 0.4020(3) 0.20609(9) 0.2158(2) 0.0231(10) Uani 1 1 d . . .
H8A H 0.4522 0.2182 0.2319 0.028 Uiso 1 1 calc R . .
C9 C 0.3016(3) 0.21341(9) 0.2205(2) 0.0246(10) Uani 1 1 d . . .
H9A H 0.2835 0.2303 0.2400 0.030 Uiso 1 1 calc R . .
C10 C 0.2278(3) 0.19581(9) 0.1964(3) 0.0273(11) Uani 1 1 d . . .
H10A H 0.1589 0.2006 0.1994 0.033 Uiso 1 1 calc R . .
C11 C 0.2553(3) 0.17127(9) 0.1683(3) 0.0257(10) Uani 1 1 d . . .
H11A H 0.2051 0.1592 0.1520 0.031 Uiso 1 1 calc R . .
C12 C 0.3559(3) 0.16418(9) 0.1637(2) 0.0249(10) Uani 1 1 d . . .
H12A H 0.3740 0.1474 0.1435 0.030 Uiso 1 1 calc R . .
C13 C 0.6168(3) 0.18021(8) 0.0813(2) 0.0208(9) Uani 1 1 d . . .
C14 C 0.5454(4) 0.18496(10) 0.0274(3) 0.0330(12) Uani 1 1 d . . .
H14A H 0.4764 0.1858 0.0402 0.040 Uiso 1 1 calc R . .
C15 C 0.5735(4) 0.18844(11) -0.0440(3) 0.0363(13) Uani 1 1 d . . .
H15A H 0.5238 0.1917 -0.0800 0.044 Uiso 1 1 calc R . .
C16 C 0.6734(4) 0.18727(10) -0.0635(3) 0.0296(11) Uani 1 1 d . . .
H16A H 0.6924 0.1894 -0.1129 0.036 Uiso 1 1 calc R . .
C17 C 0.7451(3) 0.18298(10) -0.0112(2) 0.0273(11) Uani 1 1 d . . .
H17A H 0.8141 0.1822 -0.0243 0.033 Uiso 1 1 calc R . .
C18 C 0.7169(3) 0.17974(9) 0.0606(2) 0.0230(10) Uani 1 1 d . . .
H18A H 0.7672 0.1771 0.0965 0.028 Uiso 1 1 calc R . .
C19 C 0.8901(3) 0.15476(8) 0.1985(2) 0.0172(9) Uani 1 1 d . . .
C20 C 0.8751(3) 0.12962(9) 0.1672(2) 0.0231(10) Uani 1 1 d . . .
H20A H 0.8375 0.1165 0.1926 0.028 Uiso 1 1 calc R . .
C21 C 0.9143(4) 0.12367(10) 0.1000(3) 0.0315(11) Uani 1 1 d . . .
H21A H 0.9023 0.1066 0.0793 0.038 Uiso 1 1 calc R . .
C22 C 0.9706(3) 0.14214(11) 0.0623(3) 0.0325(12) Uani 1 1 d . . .
H22A H 0.9965 0.1380 0.0156 0.039 Uiso 1 1 calc R . .
C23 C 0.9889(3) 0.16695(10) 0.0934(3) 0.0271(11) Uani 1 1 d . . .
H23A H 1.0294 0.1796 0.0686 0.032 Uiso 1 1 calc R . .
C24 C 0.9483(3) 0.17330(9) 0.1607(2) 0.0215(10) Uani 1 1 d . . .
H24A H 0.9603 0.1905 0.1813 0.026 Uiso 1 1 calc R . .
C25 C 0.8185(3) 0.12967(8) 0.3458(2) 0.0202(9) Uani 1 1 d . . .
C26 C 0.7347(3) 0.11318(8) 0.3389(2) 0.0220(10) Uani 1 1 d . . .
H26A H 0.6843 0.1175 0.3043 0.026 Uiso 1 1 calc R . .
C27 C 0.7237(3) 0.09057(9) 0.3820(3) 0.0265(10) Uani 1 1 d . . .
H27A H 0.6661 0.0795 0.3767 0.032 Uiso 1 1 calc R . .
C28 C 0.7963(3) 0.08409(9) 0.4325(3) 0.0269(10) Uani 1 1 d . . .
H28A H 0.7885 0.0687 0.4623 0.032 Uiso 1 1 calc R . .
C29 C 0.8810(3) 0.10014(9) 0.4396(2) 0.0253(10) Uani 1 1 d . . .
H29A H 0.9313 0.0958 0.4743 0.030 Uiso 1 1 calc R . .
C30 C 0.8918(3) 0.12240(9) 0.3963(2) 0.0225(10) Uani 1 1 d . . .
H30A H 0.9505 0.1331 0.4008 0.027 Uiso 1 1 calc R . .
C31 C 0.9257(3) 0.18529(8) 0.3476(2) 0.0185(9) Uani 1 1 d . . .
C32 C 1.0283(3) 0.18521(9) 0.3347(2) 0.0217(10) Uani 1 1 d . . .
H32A H 1.0557 0.1734 0.2995 0.026 Uiso 1 1 calc R . .
C33 C 1.0911(3) 0.20220(9) 0.3730(2) 0.0254(10) Uani 1 1 d . . .
H33A H 1.1612 0.2021 0.3635 0.031 Uiso 1 1 calc R . .
C34 C 1.0527(3) 0.21926(10) 0.4246(3) 0.0280(11) Uani 1 1 d . . .
H34A H 1.0959 0.2310 0.4504 0.034 Uiso 1 1 calc R . .
C35 C 0.9498(3) 0.21916(9) 0.4388(2) 0.0246(10) Uani 1 1 d . . .
H35A H 0.9228 0.2308 0.4746 0.030 Uiso 1 1 calc R . .
C36 C 0.8880(3) 0.20224(9) 0.4011(2) 0.0210(9) Uani 1 1 d . . .
H36A H 0.8182 0.2021 0.4115 0.025 Uiso 1 1 calc R . .
C37 C 0.6200(3) 0.25525(8) 0.2111(2) 0.0191(9) Uani 1 1 d . . .
C38 C 0.5743(3) 0.27890(9) 0.2356(2) 0.0237(10) Uani 1 1 d . . .
H38A H 0.5957 0.2868 0.2799 0.028 Uiso 1 1 calc R . .
C39 C 0.4977(4) 0.29079(10) 0.1953(3) 0.0300(11) Uani 1 1 d . . .
H39A H 0.4671 0.3068 0.2124 0.036 Uiso 1 1 calc R . .
C40 C 0.4660(4) 0.27951(10) 0.1308(3) 0.0336(12) Uani 1 1 d . . .
H40A H 0.4138 0.2877 0.1034 0.040 Uiso 1 1 calc R . .
C41 C 0.5109(4) 0.25624(9) 0.1066(3) 0.0294(11) Uani 1 1 d . . .
H41A H 0.4887 0.2483 0.0626 0.035 Uiso 1 1 calc R . .
C42 C 0.5873(3) 0.24450(9) 0.1454(2) 0.0232(10) Uani 1 1 d . . .
H42A H 0.6184 0.2288 0.1271 0.028 Uiso 1 1 calc R . .
C43 C 0.7400(3) 0.25743(8) 0.3584(2) 0.0182(9) Uani 1 1 d . . .
C44 C 0.7859(3) 0.28249(8) 0.3532(2) 0.0209(9) Uani 1 1 d . . .
H44A H 0.8062 0.2890 0.3070 0.025 Uiso 1 1 calc R . .
C45 C 0.8022(3) 0.29803(9) 0.4146(3) 0.0263(10) Uani 1 1 d . . .
H45A H 0.8329 0.3151 0.4100 0.032 Uiso 1 1 calc R . .
C46 C 0.7739(3) 0.28878(10) 0.4827(3) 0.0300(11) Uani 1 1 d . . .
H46A H 0.7854 0.2993 0.5248 0.036 Uiso 1 1 calc R . .
C47 C 0.7286(3) 0.26386(11) 0.4883(3) 0.0335(12) Uani 1 1 d . . .
H47A H 0.7094 0.2571 0.5345 0.040 Uiso 1 1 calc R . .
C48 C 0.7114(3) 0.24879(10) 0.4265(2) 0.0248(10) Uani 1 1 d . . .
H48A H 0.6788 0.2320 0.4311 0.030 Uiso 1 1 calc R . .
C49 C 0.8496(3) 0.23989(8) 0.2160(2) 0.0184(9) Uani 1 1 d . . .
C50 C 0.8558(3) 0.23863(8) 0.1407(2) 0.0228(10) Uani 1 1 d . . .
H50A H 0.7964 0.2361 0.1129 0.027 Uiso 1 1 calc R . .
C51 C 0.9482(4) 0.24095(9) 0.1052(3) 0.0286(11) Uani 1 1 d . . .
H51A H 0.9515 0.2401 0.0537 0.034 Uiso 1 1 calc R . .
C52 C 1.0349(3) 0.24455(9) 0.1457(3) 0.0269(11) Uani 1 1 d . . .
H52A H 1.0980 0.2459 0.1219 0.032 Uiso 1 1 calc R . .
C53 C 1.0302(3) 0.24621(9) 0.2205(3) 0.0243(10) Uani 1 1 d . . .
H53A H 1.0896 0.2489 0.2480 0.029 Uiso 1 1 calc R . .
C54 C 0.9383(3) 0.24387(9) 0.2552(3) 0.0228(10) Uani 1 1 d . . .
H54A H 0.9355 0.2450 0.3067 0.027 Uiso 1 1 calc R . .
C55 C 0.4617(3) 0.21216(9) 0.4108(2) 0.0195(9) Uani 1 1 d . . .
C56 C 0.3862(3) 0.20656(9) 0.4615(2) 0.0213(9) Uani 1 1 d . . .
H56A H 0.3874 0.1900 0.4867 0.026 Uiso 1 1 calc R . .
C57 C 0.3104(3) 0.22451(10) 0.4759(3) 0.0265(10) Uani 1 1 d . . .
H57A H 0.2597 0.2202 0.5103 0.032 Uiso 1 1 calc R . .
C58 C 0.3084(3) 0.24888(9) 0.4400(3) 0.0286(11) Uani 1 1 d . . .
H58A H 0.2557 0.2612 0.4491 0.034 Uiso 1 1 calc R . .
C59 C 0.3835(3) 0.25527(9) 0.3907(3) 0.0279(11) Uani 1 1 d . . .
H59A H 0.3825 0.2720 0.3663 0.033 Uiso 1 1 calc R . .
C60 C 0.4605(3) 0.23709(9) 0.3771(2) 0.0215(9) Uani 1 1 d . . .
H60A H 0.5128 0.2418 0.3444 0.026 Uiso 1 1 calc R . .
C61 C 0.6365(3) 0.17976(8) 0.4835(2) 0.0177(9) Uani 1 1 d . . .
C62 C 0.7100(3) 0.16037(9) 0.4914(2) 0.0191(9) Uani 1 1 d . . .
H62A H 0.7234 0.1486 0.4520 0.023 Uiso 1 1 calc R . .
C63 C 0.7643(3) 0.15768(9) 0.5548(2) 0.0230(10) Uani 1 1 d . . .
H63A H 0.8147 0.1443 0.5585 0.028 Uiso 1 1 calc R . .
C64 C 0.7455(3) 0.17426(9) 0.6125(3) 0.0243(10) Uani 1 1 d . . .
H64A H 0.7826 0.1722 0.6562 0.029 Uiso 1 1 calc R . .
C65 C 0.6728(3) 0.19392(9) 0.6072(2) 0.0240(10) Uani 1 1 d . . .
H65A H 0.6601 0.2055 0.6471 0.029 Uiso 1 1 calc R . .
C66 C 0.6183(3) 0.19666(9) 0.5428(2) 0.0204(9) Uani 1 1 d . . .
H66A H 0.5683 0.2101 0.5392 0.024 Uiso 1 1 calc R . .
C67 C 0.4691(3) 0.15224(9) 0.3848(2) 0.0200(9) Uani 1 1 d . . .
C68 C 0.4962(3) 0.12688(9) 0.4099(2) 0.0210(9) Uani 1 1 d . . .
H68A H 0.5606 0.1243 0.4309 0.025 Uiso 1 1 calc R . .
C69 C 0.4307(3) 0.10552(9) 0.4047(2) 0.0258(10) Uani 1 1 d . . .
H69A H 0.4503 0.0885 0.4229 0.031 Uiso 1 1 calc R . .
C70 C 0.3369(3) 0.10864(10) 0.3733(2) 0.0284(11) Uani 1 1 d . . .
H70A H 0.2928 0.0938 0.3688 0.034 Uiso 1 1 calc R . .
C71 C 0.3084(3) 0.13368(10) 0.3486(2) 0.0267(10) Uani 1 1 d . . .
H71A H 0.2438 0.1361 0.3276 0.032 Uiso 1 1 calc R . .
C72 C 0.3732(3) 0.15509(9) 0.3542(2) 0.0235(10) Uani 1 1 d . . .
H72A H 0.3524 0.1721 0.3371 0.028 Uiso 1 1 calc R . .
C73 C 0.3123(3) 0.14644(8) 0.7617(2) 0.0184(9) Uani 1 1 d . . .
C74 C 0.2600(3) 0.16132(9) 0.7101(2) 0.0218(10) Uani 1 1 d . . .
H74A H 0.1913 0.1574 0.7010 0.026 Uiso 1 1 calc R . .
C75 C 0.3067(4) 0.18184(9) 0.6716(2) 0.0261(10) Uani 1 1 d . . .
H75A H 0.2699 0.1918 0.6366 0.031 Uiso 1 1 calc R . .
C76 C 0.4069(4) 0.18770(9) 0.6844(3) 0.0285(11) Uani 1 1 d . . .
H76A H 0.4393 0.2015 0.6576 0.034 Uiso 1 1 calc R . .
C77 C 0.4595(3) 0.17338(9) 0.7364(3) 0.0296(11) Uani 1 1 d . . .
H77A H 0.5279 0.1775 0.7459 0.036 Uiso 1 1 calc R . .
C78 C 0.4125(3) 0.15293(9) 0.7747(2) 0.0226(10) Uani 1 1 d . . .
H78A H 0.4492 0.1433 0.8103 0.027 Uiso 1 1 calc R . .
C79 C 0.2957(3) 0.11510(8) 0.9132(2) 0.0210(9) Uani 1 1 d . . .
C80 C 0.3967(3) 0.10861(9) 0.9265(3) 0.0280(11) Uani 1 1 d . . .
H80A H 0.4418 0.1074 0.8867 0.034 Uiso 1 1 calc R . .
C81 C 0.4323(4) 0.10396(10) 0.9960(3) 0.0380(13) Uani 1 1 d . . .
H81A H 0.5012 0.0999 1.0034 0.046 Uiso 1 1 calc R . .
C82 C 0.3678(4) 0.10517(11) 1.0543(3) 0.0404(13) Uani 1 1 d . . .
H82A H 0.3913 0.1012 1.1018 0.048 Uiso 1 1 calc R . .
C83 C 0.2674(4) 0.11229(10) 1.0431(3) 0.0356(12) Uani 1 1 d . . .
H83A H 0.2229 0.1136 1.0833 0.043 Uiso 1 1 calc R . .
C84 C 0.2325(4) 0.11741(9) 0.9729(2) 0.0278(11) Uani 1 1 d . . .
H84A H 0.1645 0.1226 0.9659 0.033 Uiso 1 1 calc R . .
C85 C 0.1046(3) 0.13145(8) 0.8241(2) 0.0178(9) Uani 1 1 d . . .
C86 C 0.0916(3) 0.15657(9) 0.8554(3) 0.0262(10) Uani 1 1 d . . .
H86A H 0.1486 0.1663 0.8718 0.031 Uiso 1 1 calc R . .
C87 C -0.0035(4) 0.16773(9) 0.8631(3) 0.0291(11) Uani 1 1 d . . .
H87A H -0.0115 0.1847 0.8858 0.035 Uiso 1 1 calc R . .
C88 C -0.0870(3) 0.15383(10) 0.8372(3) 0.0310(11) Uani 1 1 d . . .
H88A H -0.1521 0.1614 0.8415 0.037 Uiso 1 1 calc R . .
C89 C -0.0748(3) 0.12915(10) 0.8054(3) 0.0313(11) Uani 1 1 d . . .
H89A H -0.1315 0.1198 0.7870 0.038 Uiso 1 1 calc R . .
C90 C 0.0203(3) 0.11787(9) 0.8001(3) 0.0256(10) Uani 1 1 d . . .
H90A H 0.0276 0.1005 0.7796 0.031 Uiso 1 1 calc R . .
C91 C 0.2204(3) 0.05394(9) 0.5524(2) 0.0222(10) Uani 1 1 d . . .
C92 C 0.1650(4) 0.06062(10) 0.4918(3) 0.0311(11) Uani 1 1 d . . .
H92A H 0.1466 0.0788 0.4838 0.037 Uiso 1 1 calc R . .
C93 C 0.1356(4) 0.04110(11) 0.4423(3) 0.0440(14) Uani 1 1 d . . .
H93A H 0.0972 0.0459 0.4009 0.053 Uiso 1 1 calc R . .
C94 C 0.1623(4) 0.01485(11) 0.4533(3) 0.0426(14) Uani 1 1 d . . .
H94A H 0.1416 0.0015 0.4196 0.051 Uiso 1 1 calc R . .
C95 C 0.2190(4) 0.00776(10) 0.5130(3) 0.0352(12) Uani 1 1 d . . .
H95A H 0.2384 -0.0103 0.5201 0.042 Uiso 1 1 calc R . .
C96 C 0.2477(3) 0.02737(9) 0.5631(3) 0.0266(10) Uani 1 1 d . . .
H96A H 0.2859 0.0225 0.6046 0.032 Uiso 1 1 calc R . .
C97 C 0.4017(3) 0.09095(9) 0.5977(2) 0.0180(9) Uani 1 1 d . . .
C98 C 0.4415(3) 0.11624(8) 0.6094(2) 0.0205(9) Uani 1 1 d . . .
H98A H 0.3993 0.1301 0.6271 0.025 Uiso 1 1 calc R . .
C99 C 0.5425(3) 0.12160(9) 0.5955(2) 0.0229(10) Uani 1 1 d . . .
H99A H 0.5691 0.1389 0.6040 0.027 Uiso 1 1 calc R . .
C100 C 0.6035(3) 0.10130(9) 0.5690(2) 0.0240(10) Uani 1 1 d . . .
H10B H 0.6725 0.1047 0.5599 0.029 Uiso 1 1 calc R . .
C101 C 0.5640(3) 0.07610(9) 0.5560(2) 0.0248(10) Uani 1 1 d . . .
H10C H 0.6058 0.0624 0.5371 0.030 Uiso 1 1 calc R . .
C102 C 0.4640(3) 0.07087(9) 0.5703(2) 0.0217(9) Uani 1 1 d . . .
H10D H 0.4375 0.0535 0.5614 0.026 Uiso 1 1 calc R . .
C103 C 0.1804(3) 0.11372(8) 0.5910(2) 0.0196(9) Uani 1 1 d . . .
C104 C 0.0851(3) 0.11778(9) 0.6209(3) 0.0229(10) Uani 1 1 d . . .
H10E H 0.0601 0.1056 0.6561 0.028 Uiso 1 1 calc R . .
C105 C 0.0272(3) 0.13930(10) 0.5997(3) 0.0305(11) Uani 1 1 d . . .
H10F H -0.0369 0.1421 0.6210 0.037 Uiso 1 1 calc R . .
C106 C 0.0625(4) 0.15691(10) 0.5471(3) 0.0334(12) Uani 1 1 d . . .
H10G H 0.0223 0.1717 0.5324 0.040 Uiso 1 1 calc R . .
C107 C 0.1558(4) 0.15303(9) 0.5162(3) 0.0298(11) Uani 1 1 d . . .
H10H H 0.1796 0.1649 0.4798 0.036 Uiso 1 1 calc R . .
C108 C 0.2147(3) 0.13159(9) 0.5385(2) 0.0245(10) Uani 1 1 d . . .
H10I H 0.2792 0.1291 0.5176 0.029 Uiso 1 1 calc R . .
C109 C -0.0150(3) 0.05239(8) 0.7171(3) 0.0221(10) Uani 1 1 d . . .
C110 C -0.1094(3) 0.05809(10) 0.7470(3) 0.0330(12) Uani 1 1 d . . .
H11B H -0.1166 0.0596 0.7982 0.040 Uiso 1 1 calc R . .
C111 C -0.1923(4) 0.06159(11) 0.7024(3) 0.0399(13) Uani 1 1 d . . .
H11C H -0.2557 0.0657 0.7231 0.048 Uiso 1 1 calc R . .
C112 C -0.1829(4) 0.05916(10) 0.6288(3) 0.0414(14) Uani 1 1 d . . .
H11D H -0.2403 0.0612 0.5987 0.050 Uiso 1 1 calc R . .
C113 C -0.0902(3) 0.05374(10) 0.5979(3) 0.0317(11) Uani 1 1 d . . .
H11E H -0.0837 0.0524 0.5466 0.038 Uiso 1 1 calc R . .
C114 C -0.0080(3) 0.05035(9) 0.6420(3) 0.0254(10) Uani 1 1 d . . .
H11F H 0.0552 0.0465 0.6206 0.031 Uiso 1 1 calc R . .
C115 C 0.0505(3) 0.04704(9) 0.8797(2) 0.0220(10) Uani 1 1 d . . .
C116 C -0.0172(4) 0.02806(10) 0.9049(3) 0.0330(12) Uani 1 1 d . . .
H11G H -0.0375 0.0140 0.8735 0.040 Uiso 1 1 calc R . .
C117 C -0.0560(4) 0.02920(11) 0.9751(3) 0.0410(14) Uani 1 1 d . . .
H11H H -0.1043 0.0164 0.9907 0.049 Uiso 1 1 calc R . .
C118 C -0.0239(4) 0.04890(11) 1.0214(3) 0.0399(13) Uani 1 1 d . . .
H11I H -0.0480 0.0494 1.0700 0.048 Uiso 1 1 calc R . .
C119 C 0.0433(4) 0.06814(10) 0.9977(3) 0.0336(12) Uani 1 1 d . . .
H11J H 0.0648 0.0820 1.0296 0.040 Uiso 1 1 calc R . .
C120 C 0.0789(3) 0.06699(9) 0.9274(2) 0.0257(10) Uani 1 1 d . . .
H12B H 0.1244 0.0804 0.9113 0.031 Uiso 1 1 calc R . .
C121 C 0.1297(3) 0.00613(8) 0.7664(2) 0.0195(9) Uani 1 1 d . . .
C122 C 0.1658(3) -0.00899(9) 0.8243(3) 0.0235(10) Uani 1 1 d . . .
H12C H 0.1770 -0.0006 0.8699 0.028 Uiso 1 1 calc R . .
C123 C 0.1857(3) -0.03610(9) 0.8166(3) 0.0298(11) Uani 1 1 d . . .
H12D H 0.2105 -0.0461 0.8566 0.036 Uiso 1 1 calc R . .
C124 C 0.1693(4) -0.04829(10) 0.7508(3) 0.0357(13) Uani 1 1 d . . .
H12E H 0.1837 -0.0668 0.7452 0.043 Uiso 1 1 calc R . .
C125 C 0.1321(4) -0.03394(9) 0.6929(3) 0.0318(11) Uani 1 1 d . . .
H12F H 0.1199 -0.0426 0.6477 0.038 Uiso 1 1 calc R . .
C126 C 0.1124(3) -0.00671(9) 0.7008(3) 0.0257(10) Uani 1 1 d . . .
H12G H 0.0867 0.0032 0.6608 0.031 Uiso 1 1 calc R . .
C127 C 0.5179(3) 0.06812(9) 0.8123(2) 0.0224(10) Uani 1 1 d . . .
C128 C 0.5474(3) 0.09046(9) 0.7726(3) 0.0229(10) Uani 1 1 d . . .
H12H H 0.5119 0.0952 0.7297 0.027 Uiso 1 1 calc R . .
C129 C 0.6281(3) 0.10593(10) 0.7948(3) 0.0318(11) Uani 1 1 d . . .
H12I H 0.6464 0.1213 0.7676 0.038 Uiso 1 1 calc R . .
C130 C 0.6822(3) 0.09913(11) 0.8561(3) 0.0370(13) Uani 1 1 d . . .
H13A H 0.7363 0.1100 0.8719 0.044 Uiso 1 1 calc R . .
C131 C 0.6569(4) 0.07643(11) 0.8940(3) 0.0376(13) Uani 1 1 d . . .
H13B H 0.6954 0.0712 0.9350 0.045 Uiso 1 1 calc R . .
C132 C 0.5754(3) 0.06113(10) 0.8727(3) 0.0304(11) Uani 1 1 d . . .
H13C H 0.5583 0.0456 0.8997 0.036 Uiso 1 1 calc R . .
C133 C 0.3691(3) 0.02686(9) 0.8788(2) 0.0212(9) Uani 1 1 d . . .
C134 C 0.4070(3) 0.00129(9) 0.8900(3) 0.0279(11) Uani 1 1 d . . .
H13D H 0.4469 -0.0068 0.8534 0.034 Uiso 1 1 calc R . .
C135 C 0.3877(4) -0.01251(10) 0.9536(3) 0.0312(11) Uani 1 1 d . . .
H13E H 0.4146 -0.0299 0.9603 0.037 Uiso 1 1 calc R . .
C136 C 0.3296(4) -0.00113(10) 1.0071(3) 0.0365(12) Uani 1 1 d . . .
H13F H 0.3152 -0.0108 1.0502 0.044 Uiso 1 1 calc R . .
C137 C 0.2919(4) 0.02461(10) 0.9979(3) 0.0333(12) Uani 1 1 d . . .
H13G H 0.2522 0.0326 1.0347 0.040 Uiso 1 1 calc R . .
C138 C 0.3131(3) 0.03853(9) 0.9341(3) 0.0285(11) Uani 1 1 d . . .
H13H H 0.2888 0.0563 0.9284 0.034 Uiso 1 1 calc R . .
C139 C 0.4443(3) 0.02008(9) 0.7178(2) 0.0211(9) Uani 1 1 d . . .
C140 C 0.3895(3) -0.00309(9) 0.7035(3) 0.0274(11) Uani 1 1 d . . .
H14B H 0.3275 -0.0060 0.7277 0.033 Uiso 1 1 calc R . .
C141 C 0.4248(4) -0.02202(10) 0.6542(3) 0.0364(12) Uani 1 1 d . . .
H14C H 0.3870 -0.0378 0.6454 0.044 Uiso 1 1 calc R . .
C142 C 0.5139(4) -0.01804(10) 0.6180(3) 0.0401(13) Uani 1 1 d . . .
H14D H 0.5375 -0.0309 0.5840 0.048 Uiso 1 1 calc R . .
C143 C 0.5686(4) 0.00482(10) 0.6318(3) 0.0385(13) Uani 1 1 d . . .
H14E H 0.6301 0.0078 0.6069 0.046 Uiso 1 1 calc R . .
C144 C 0.5348(3) 0.02342(10) 0.6814(3) 0.0283(11) Uani 1 1 d . . .
H14F H 0.5743 0.0389 0.6910 0.034 Uiso 1 1 calc R . .
C1S C 0.0746(11) 0.0951(3) 0.2848(8) 0.1027(18) Uiso 0.640(6) 1 d PD A 1
H1SA H 0.0521 0.1136 0.2775 0.154 Uiso 0.640(6) 1 calc PR A 1
H1SB H 0.1118 0.0938 0.3306 0.154 Uiso 0.640(6) 1 calc PR A 1
H1SC H 0.0161 0.0832 0.2865 0.154 Uiso 0.640(6) 1 calc PR A 1
C2S C 0.1434(12) 0.0867(3) 0.2213(8) 0.1027(18) Uiso 0.640(6) 1 d PD A 1
H2SA H 0.1059 0.0882 0.1750 0.123 Uiso 0.640(6) 1 calc PR A 1
H2SB H 0.2015 0.0990 0.2189 0.123 Uiso 0.640(6) 1 calc PR A 1
C3S C 0.1799(11) 0.0590(3) 0.2300(9) 0.1027(18) Uiso 0.640(6) 1 d PD A 1
H3SA H 0.1849 0.0541 0.2820 0.123 Uiso 0.640(6) 1 calc PR A 1
H3SB H 0.1346 0.0461 0.2054 0.123 Uiso 0.640(6) 1 calc PR A 1
C4S C 0.2665(11) 0.0591(3) 0.2002(8) 0.1027(18) Uiso 0.640(6) 1 d PD A 1
H4SA H 0.3080 0.0734 0.2223 0.123 Uiso 0.640(6) 1 calc PR A 1
H4SB H 0.2593 0.0631 0.1478 0.123 Uiso 0.640(6) 1 calc PR A 1
C5S C 0.3158(12) 0.0340(3) 0.2090(10) 0.1027(18) Uiso 0.640(6) 1 d PD A 1
H5SA H 0.3630 0.0344 0.2505 0.123 Uiso 0.640(6) 1 calc PR A 1
H5SB H 0.3532 0.0290 0.1645 0.123 Uiso 0.640(6) 1 calc PR A 1
C6S C 0.2331(12) 0.0154(3) 0.2225(9) 0.1027(18) Uiso 0.640(6) 1 d PD A 1
H6SA H 0.2601 -0.0026 0.2305 0.154 Uiso 0.640(6) 1 calc PR A 1
H6SB H 0.1881 0.0151 0.1804 0.154 Uiso 0.640(6) 1 calc PR A 1
H6SC H 0.1958 0.0211 0.2656 0.154 Uiso 0.640(6) 1 calc PR A 1
C1A C 0.106(2) 0.1012(4) 0.2312(16) 0.1027(18) Uiso 0.360(6) 1 d PD A 2
H1AA H 0.0412 0.1102 0.2259 0.154 Uiso 0.360(6) 1 calc PR A 2
H1AB H 0.1519 0.1073 0.1932 0.154 Uiso 0.360(6) 1 calc PR A 2
H1AC H 0.1345 0.1053 0.2790 0.154 Uiso 0.360(6) 1 calc PR A 2
C2A C 0.091(2) 0.0704(4) 0.2241(15) 0.1027(18) Uiso 0.360(6) 1 d PD A 2
H2AA H 0.0375 0.0691 0.2614 0.123 Uiso 0.360(6) 1 calc PR A 2
H2AB H 0.0526 0.0712 0.1780 0.123 Uiso 0.360(6) 1 calc PR A 2
C3A C 0.112(2) 0.0413(4) 0.2208(15) 0.1027(18) Uiso 0.360(6) 1 d PD A 2
H3AA H 0.0420 0.0357 0.2311 0.123 Uiso 0.360(6) 1 calc PR A 2
H3AB H 0.1156 0.0405 0.1671 0.123 Uiso 0.360(6) 1 calc PR A 2
C4A C 0.1528(18) 0.0162(5) 0.2316(15) 0.1027(18) Uiso 0.360(6) 1 d PD A 2
H4AA H 0.1013 0.0034 0.2143 0.123 Uiso 0.360(6) 1 calc PR A 2
H4AB H 0.1565 0.0139 0.2849 0.123 Uiso 0.360(6) 1 calc PR A 2
C5A C 0.2521(17) 0.0057(5) 0.2024(17) 0.1027(18) Uiso 0.360(6) 1 d PD A 2
H5AA H 0.2747 -0.0090 0.2346 0.123 Uiso 0.360(6) 1 calc PR A 2
H5AB H 0.2394 -0.0022 0.1540 0.123 Uiso 0.360(6) 1 calc PR A 2
C6A C 0.338(2) 0.0253(6) 0.1950(17) 0.1027(18) Uiso 0.360(6) 1 d PD A 2
H6AA H 0.3965 0.0161 0.1754 0.154 Uiso 0.360(6) 1 calc PR A 2
H6AB H 0.3538 0.0328 0.2427 0.154 Uiso 0.360(6) 1 calc PR A 2
H6AC H 0.3178 0.0398 0.1620 0.154 Uiso 0.360(6) 1 calc PR A 2

loop_
_atom_site_aniso_label
_atom_site_aniso_U_11
_atom_site_aniso_U_22
_atom_site_aniso_U_33
_atom_site_aniso_U_23
_atom_site_aniso_U_13
_atom_site_aniso_U_12
Ge1 0.0135(2) 0.0157(2) 0.0146(2) -0.00035(17) 0.00079(17) 0.00111(16)
Ge2 0.0157(2) 0.0187(2) 0.0162(2) -0.00148(18) -0.00090(17) 0.00249(17)
Ge3 0.0141(2) 0.0165(2) 0.0173(2) 0.00107(18) 0.00046(17) 0.00115(16)
Ge4 0.0156(2) 0.0162(2) 0.0157(2) 0.00061(18) 0.00259(17) 0.00106(16)
Ge5 0.0147(2) 0.0181(2) 0.0160(2) -0.00033(18) 0.00205(17) -0.00037(16)
Ge6 0.0130(2) 0.0148(2) 0.0155(2) 0.00090(17) 0.00135(16) 0.00012(16)
Ge7 0.0158(2) 0.0158(2) 0.0169(2) 0.00015(18) 0.00250(17) -0.00015(16)
Ge8 0.0165(2) 0.0168(2) 0.0158(2) 0.00031(18) 0.00160(17) 0.00048(17)
Ge9 0.0142(2) 0.0168(2) 0.0192(2) 0.00006(18) 0.00268(17) -0.00061(16)
Ge10 0.0144(2) 0.0170(2) 0.0215(3) 0.00200(18) 0.00004(18) 0.00065(17)
C1 0.016(2) 0.021(2) 0.018(2) -0.0029(18) -0.0084(17) 0.0019(16)
C2 0.017(2) 0.028(2) 0.024(3) -0.003(2) -0.0019(18) 0.0028(18)
C3 0.027(2) 0.024(2) 0.023(3) 0.005(2) -0.0053(19) -0.0036(19)
C4 0.035(3) 0.019(2) 0.027(3) -0.002(2) -0.008(2) 0.0033(19)
C5 0.037(3) 0.021(2) 0.025(3) -0.007(2) -0.002(2) 0.011(2)
C6 0.021(2) 0.023(2) 0.024(3) 0.0008(19) -0.0016(18) 0.0039(18)
C7 0.018(2) 0.023(2) 0.016(2) 0.0025(18) 0.0006(17) 0.0026(17)
C8 0.022(2) 0.024(2) 0.023(3) -0.0040(19) 0.0022(19) 0.0026(18)
C9 0.023(2) 0.022(2) 0.028(3) 0.001(2) 0.0030(19) 0.0038(18)
C10 0.020(2) 0.033(3) 0.029(3) 0.010(2) -0.0004(19) 0.0062(19)
C11 0.021(2) 0.026(2) 0.030(3) 0.001(2) -0.0029(19) -0.0016(18)
C12 0.021(2) 0.029(3) 0.025(3) 0.001(2) -0.0037(19) 0.0044(19)
C13 0.023(2) 0.018(2) 0.022(2) -0.0034(18) 0.0018(18) 0.0045(17)
C14 0.026(2) 0.049(3) 0.024(3) -0.001(2) 0.001(2) 0.004(2)
C15 0.030(3) 0.061(4) 0.018(3) 0.003(2) -0.005(2) 0.000(2)
C16 0.033(3) 0.038(3) 0.018(3) -0.002(2) 0.003(2) 0.002(2)
C17 0.024(2) 0.036(3) 0.022(3) 0.004(2) 0.003(2) 0.001(2)
C18 0.025(2) 0.021(2) 0.023(3) 0.0001(19) -0.0056(19) -0.0008(18)
C19 0.0148(19) 0.022(2) 0.015(2) 0.0008(18) -0.0005(16) 0.0046(16)
C20 0.026(2) 0.023(2) 0.020(2) -0.0014(19) 0.0021(19) 0.0033(18)
C21 0.037(3) 0.027(3) 0.031(3) -0.008(2) 0.002(2) 0.007(2)
C22 0.029(3) 0.045(3) 0.022(3) 0.000(2) 0.006(2) 0.011(2)
C23 0.018(2) 0.034(3) 0.029(3) 0.008(2) 0.0054(19) 0.0030(19)
C24 0.013(2) 0.027(2) 0.025(3) 0.001(2) -0.0015(18) 0.0031(17)
C25 0.019(2) 0.019(2) 0.022(2) -0.0018(18) 0.0036(18) 0.0046(17)
C26 0.023(2) 0.019(2) 0.024(3) -0.0025(19) 0.0004(19) 0.0005(17)
C27 0.026(2) 0.022(2) 0.031(3) 0.000(2) 0.003(2) -0.0016(19)
C28 0.034(3) 0.020(2) 0.026(3) 0.008(2) 0.006(2) 0.0019(19)
C29 0.026(2) 0.027(3) 0.023(3) 0.007(2) -0.0040(19) 0.0043(19)
C30 0.019(2) 0.022(2) 0.026(3) 0.0025(19) -0.0012(18) 0.0041(17)
C31 0.020(2) 0.016(2) 0.020(2) 0.0063(18) -0.0027(17) 0.0004(16)
C32 0.017(2) 0.027(2) 0.020(2) 0.0008(19) -0.0002(18) 0.0047(17)
C33 0.016(2) 0.035(3) 0.026(3) 0.004(2) 0.0011(19) -0.0028(18)
C34 0.022(2) 0.033(3) 0.028(3) 0.001(2) -0.005(2) -0.005(2)
C35 0.028(2) 0.026(2) 0.020(2) -0.002(2) -0.0007(19) -0.0003(19)
C36 0.019(2) 0.024(2) 0.020(2) 0.0037(19) -0.0017(18) -0.0025(17)
C37 0.018(2) 0.018(2) 0.021(2) 0.0052(18) 0.0040(18) -0.0002(16)
C38 0.030(2) 0.024(2) 0.017(2) -0.0021(19) 0.0003(19) 0.0017(19)
C39 0.037(3) 0.028(3) 0.025(3) 0.005(2) -0.001(2) 0.013(2)
C40 0.033(3) 0.040(3) 0.028(3) 0.004(2) -0.006(2) 0.017(2)
C41 0.038(3) 0.030(3) 0.020(3) 0.002(2) -0.011(2) 0.002(2)
C42 0.029(2) 0.021(2) 0.021(2) 0.0023(19) 0.0012(19) 0.0015(18)
C43 0.016(2) 0.020(2) 0.019(2) -0.0025(18) -0.0017(17) 0.0047(16)
C44 0.023(2) 0.021(2) 0.019(2) 0.0006(18) 0.0013(18) 0.0033(17)
C45 0.022(2) 0.022(2) 0.035(3) -0.001(2) 0.002(2) 0.0003(18)
C46 0.028(2) 0.040(3) 0.022(3) -0.014(2) 0.003(2) -0.005(2)
C47 0.030(3) 0.047(3) 0.023(3) -0.005(2) 0.010(2) -0.013(2)
C48 0.021(2) 0.032(3) 0.022(3) -0.003(2) 0.0023(19) -0.0053(19)
C49 0.020(2) 0.018(2) 0.017(2) 0.0038(17) 0.0060(17) 0.0020(17)
C50 0.027(2) 0.019(2) 0.022(3) -0.0026(19) 0.0022(19) 0.0055(18)
C51 0.039(3) 0.022(2) 0.025(3) 0.005(2) 0.009(2) 0.009(2)
C52 0.023(2) 0.023(2) 0.034(3) 0.010(2) 0.010(2) 0.0052(18)
C53 0.020(2) 0.019(2) 0.035(3) 0.009(2) 0.0038(19) 0.0034(17)
C54 0.021(2) 0.022(2) 0.026(3) 0.0063(19) 0.0063(19) 0.0003(17)
C55 0.016(2) 0.023(2) 0.019(2) -0.0048(18) -0.0018(17) 0.0012(17)
C56 0.018(2) 0.024(2) 0.022(2) -0.0010(19) 0.0007(18) -0.0018(17)
C57 0.018(2) 0.035(3) 0.026(3) -0.007(2) 0.0010(19) -0.0013(19)
C58 0.015(2) 0.028(3) 0.043(3) -0.009(2) -0.002(2) 0.0031(18)
C59 0.028(2) 0.018(2) 0.038(3) -0.005(2) -0.007(2) -0.0025(18)
C60 0.019(2) 0.025(2) 0.021(2) -0.0025(19) -0.0016(18) -0.0027(17)
C61 0.016(2) 0.023(2) 0.015(2) -0.0008(18) 0.0015(17) -0.0019(16)
C62 0.0134(19) 0.024(2) 0.020(2) -0.0010(18) 0.0003(17) -0.0012(16)
C63 0.015(2) 0.026(2) 0.028(3) 0.000(2) 0.0006(19) -0.0021(17)
C64 0.021(2) 0.030(3) 0.021(3) 0.001(2) -0.0070(19) -0.0052(19)
C65 0.028(2) 0.023(2) 0.020(3) -0.0050(19) 0.0022(19) -0.0044(19)
C66 0.021(2) 0.020(2) 0.020(2) 0.0015(18) 0.0033(18) -0.0033(17)
C67 0.021(2) 0.021(2) 0.017(2) -0.0004(18) 0.0044(18) -0.0005(17)
C68 0.019(2) 0.028(2) 0.016(2) -0.0019(19) 0.0019(17) 0.0003(18)
C69 0.031(2) 0.021(2) 0.025(3) 0.004(2) 0.005(2) -0.0040(19)
C70 0.033(3) 0.030(3) 0.023(3) -0.005(2) 0.005(2) -0.014(2)
C71 0.020(2) 0.038(3) 0.022(3) 0.001(2) 0.0016(19) -0.008(2)
C72 0.021(2) 0.025(2) 0.024(3) -0.001(2) 0.0045(19) 0.0023(18)
C73 0.020(2) 0.013(2) 0.021(2) -0.0049(17) 0.0070(18) -0.0017(16)
C74 0.022(2) 0.020(2) 0.024(3) -0.0033(19) 0.0020(18) 0.0015(17)
C75 0.039(3) 0.020(2) 0.019(2) -0.0010(19) 0.006(2) -0.0026(19)
C76 0.037(3) 0.017(2) 0.031(3) -0.004(2) 0.016(2) -0.0063(19)
C77 0.023(2) 0.026(3) 0.040(3) -0.005(2) 0.011(2) -0.0076(19)
C78 0.021(2) 0.018(2) 0.029(3) -0.0048(19) 0.0015(19) -0.0004(17)
C79 0.026(2) 0.016(2) 0.022(2) -0.0052(18) 0.0016(19) -0.0048(17)
C80 0.029(2) 0.031(3) 0.024(3) -0.003(2) -0.008(2) 0.002(2)
C81 0.040(3) 0.037(3) 0.037(3) -0.010(2) -0.015(3) 0.007(2)
C82 0.057(4) 0.040(3) 0.025(3) -0.008(2) -0.016(3) 0.006(3)
C83 0.052(3) 0.038(3) 0.017(3) -0.007(2) 0.000(2) -0.002(2)
C84 0.030(2) 0.032(3) 0.021(3) -0.003(2) 0.000(2) -0.004(2)
C85 0.020(2) 0.017(2) 0.016(2) 0.0041(17) 0.0036(17) -0.0005(16)
C86 0.024(2) 0.022(2) 0.032(3) 0.002(2) 0.006(2) -0.0002(18)
C87 0.036(3) 0.018(2) 0.033(3) 0.002(2) 0.013(2) 0.0069(19)
C88 0.021(2) 0.032(3) 0.040(3) 0.006(2) 0.011(2) 0.012(2)
C89 0.019(2) 0.038(3) 0.038(3) -0.004(2) 0.004(2) -0.003(2)
C90 0.025(2) 0.025(2) 0.027(3) 0.002(2) 0.004(2) -0.0010(19)
C91 0.019(2) 0.026(2) 0.022(3) -0.0041(19) 0.0048(18) -0.0023(18)
C92 0.042(3) 0.022(3) 0.029(3) -0.004(2) -0.004(2) -0.003(2)
C93 0.061(4) 0.041(3) 0.030(3) -0.003(3) -0.018(3) -0.007(3)
C94 0.052(3) 0.038(3) 0.038(3) -0.018(3) 0.002(3) -0.008(3)
C95 0.046(3) 0.019(2) 0.041(3) -0.007(2) 0.009(3) -0.004(2)
C96 0.027(2) 0.024(2) 0.028(3) -0.003(2) 0.006(2) -0.0002(19)
C97 0.018(2) 0.024(2) 0.012(2) 0.0025(18) 0.0028(17) 0.0030(17)
C98 0.024(2) 0.018(2) 0.019(2) 0.0011(18) 0.0020(18) -0.0011(17)
C99 0.026(2) 0.021(2) 0.022(2) 0.0026(19) 0.0059(19) -0.0041(18)
C100 0.019(2) 0.030(3) 0.023(3) 0.008(2) 0.0037(18) 0.0027(18)
C101 0.022(2) 0.025(2) 0.027(3) 0.001(2) 0.0060(19) 0.0044(18)
C102 0.025(2) 0.019(2) 0.022(2) -0.0012(19) -0.0007(19) -0.0003(18)
C103 0.022(2) 0.018(2) 0.018(2) -0.0027(18) -0.0021(18) -0.0003(17)
C104 0.019(2) 0.023(2) 0.027(3) 0.0006(19) -0.0056(19) -0.0011(18)
C105 0.020(2) 0.034(3) 0.037(3) -0.006(2) -0.004(2) 0.005(2)
C106 0.034(3) 0.030(3) 0.037(3) 0.001(2) -0.016(2) 0.010(2)
C107 0.039(3) 0.024(3) 0.026(3) 0.004(2) -0.005(2) 0.002(2)
C108 0.028(2) 0.022(2) 0.023(3) -0.0003(19) -0.0014(19) 0.0042(19)
C109 0.014(2) 0.018(2) 0.034(3) -0.0041(19) -0.0029(19) -0.0012(16)
C110 0.022(2) 0.036(3) 0.041(3) -0.011(2) 0.000(2) 0.000(2)
C111 0.020(2) 0.044(3) 0.055(4) -0.014(3) -0.004(2) 0.007(2)
C112 0.028(3) 0.034(3) 0.062(4) 0.000(3) -0.021(3) 0.004(2)
C113 0.030(3) 0.031(3) 0.034(3) 0.004(2) -0.009(2) -0.004(2)
C114 0.020(2) 0.026(2) 0.030(3) 0.003(2) -0.002(2) -0.0069(18)
C115 0.021(2) 0.027(2) 0.018(2) 0.0047(19) 0.0078(18) 0.0031(18)
C116 0.035(3) 0.026(3) 0.038(3) -0.002(2) 0.013(2) -0.010(2)
C117 0.048(3) 0.033(3) 0.043(3) 0.003(3) 0.026(3) -0.015(2)
C118 0.052(3) 0.039(3) 0.029(3) -0.001(2) 0.022(3) -0.001(3)
C119 0.045(3) 0.033(3) 0.023(3) -0.005(2) 0.012(2) -0.003(2)
C120 0.028(2) 0.023(2) 0.026(3) -0.001(2) 0.007(2) -0.0032(19)
C121 0.019(2) 0.014(2) 0.026(3) 0.0004(18) 0.0060(18) -0.0010(16)
C122 0.018(2) 0.025(2) 0.027(3) 0.007(2) 0.0051(19) -0.0037(18)
C123 0.028(2) 0.023(2) 0.038(3) 0.012(2) 0.006(2) 0.0038(19)
C124 0.039(3) 0.015(2) 0.053(4) 0.003(2) 0.009(3) 0.003(2)
C125 0.036(3) 0.022(2) 0.037(3) -0.010(2) 0.006(2) -0.003(2)
C126 0.028(2) 0.023(2) 0.027(3) 0.003(2) 0.003(2) 0.0004(19)
C127 0.015(2) 0.028(2) 0.024(3) 0.000(2) 0.0018(18) 0.0030(17)
C128 0.018(2) 0.026(2) 0.025(3) 0.002(2) 0.0010(18) -0.0015(18)
C129 0.029(3) 0.029(3) 0.038(3) 0.000(2) 0.008(2) -0.005(2)
C130 0.020(2) 0.058(4) 0.033(3) -0.005(3) -0.001(2) -0.012(2)
C131 0.026(3) 0.055(4) 0.032(3) 0.006(3) -0.007(2) -0.007(2)
C132 0.020(2) 0.037(3) 0.034(3) 0.007(2) -0.002(2) 0.000(2)
C133 0.017(2) 0.024(2) 0.023(2) 0.0022(19) -0.0034(18) 0.0001(17)
C134 0.027(2) 0.026(3) 0.030(3) 0.004(2) -0.003(2) 0.0006(19)
C135 0.030(3) 0.027(3) 0.036(3) 0.010(2) -0.006(2) 0.002(2)
C136 0.038(3) 0.038(3) 0.033(3) 0.017(2) -0.002(2) -0.006(2)
C137 0.038(3) 0.034(3) 0.028(3) 0.008(2) 0.005(2) 0.004(2)
C138 0.028(2) 0.024(2) 0.034(3) 0.009(2) 0.002(2) 0.0008(19)
C139 0.017(2) 0.023(2) 0.022(2) 0.0012(19) 0.0004(18) 0.0068(17)
C140 0.026(2) 0.020(2) 0.037(3) -0.003(2) 0.003(2) -0.0008(18)
C141 0.044(3) 0.018(2) 0.048(3) -0.007(2) 0.004(3) 0.002(2)
C142 0.051(3) 0.026(3) 0.043(3) -0.007(2) 0.013(3) 0.012(2)
C143 0.037(3) 0.033(3) 0.046(3) 0.003(2) 0.017(2) 0.007(2)
C144 0.024(2) 0.029(3) 0.033(3) 0.002(2) 0.008(2) -0.0003(19)

loop_
_atom_type_symbol
_atom_type_description
_atom_type_scat_dispersion_real
_atom_type_scat_dispersion_imag
_atom_type_scat_source
C C 0.0033 0.0016 'International Tables Vol C Tables 4.2.6.8 and 6.1.1.4'
H H 0.0000 0.0000 'International Tables Vol C Tables 4.2.6.8 and 6.1.1.4'
Ge Ge 0.1547 1.8001 'International Tables Vol C Tables 4.2.6.8 and 6.1.1.4'

loop_
_geom_angle_atom_site_label_1
_geom_angle_atom_site_label_2
_geom_angle_atom_site_label_3
_geom_angle
Ge3 Ge1 Ge2 108.34(2)
Ge3 Ge1 Ge4 105.16(2)
Ge2 Ge1 Ge4 113.90(2)
Ge3 Ge1 Ge5 113.50(2)
Ge2 Ge1 Ge5 105.08(2)
Ge4 Ge1 Ge5 111.04(2)
C7 Ge2 C13 107.40(17)
C7 Ge2 C1 107.60(17)
C13 Ge2 C1 102.71(17)
C7 Ge2 Ge1 110.16(13)
C13 Ge2 Ge1 117.26(13)
C1 Ge2 Ge1 111.11(12)
C25 Ge3 C31 106.29(17)
C25 Ge3 C19 106.87(17)
C31 Ge3 C19 108.59(17)
C25 Ge3 Ge1 113.74(12)
C31 Ge3 Ge1 107.43(12)
C19 Ge3 Ge1 113.58(12)
C37 Ge4 C49 107.34(17)
C37 Ge4 C43 106.90(17)
C49 Ge4 C43 105.43(17)
C37 Ge4 Ge1 108.85(12)
C49 Ge4 Ge1 111.78(12)
C43 Ge4 Ge1 116.10(13)
C67 Ge5 C55 101.22(17)
C67 Ge5 C61 108.19(17)
C55 Ge5 C61 105.61(17)
C67 Ge5 Ge1 112.79(12)
C55 Ge5 Ge1 116.27(13)
C61 Ge5 Ge1 111.90(11)
Ge8 Ge6 Ge9 111.88(2)
Ge8 Ge6 Ge10 108.74(2)
Ge9 Ge6 Ge10 105.87(2)
Ge8 Ge6 Ge7 106.04(2)
Ge9 Ge6 Ge7 112.65(2)
Ge10 Ge6 Ge7 111.69(2)
C79 Ge7 C73 109.55(18)
C79 Ge7 C85 105.99(17)
C73 Ge7 C85 103.43(17)
C79 Ge7 Ge6 110.83(12)
C73 Ge7 Ge6 113.98(12)
C85 Ge7 Ge6 112.53(12)
C103 Ge8 C97 107.89(17)
C103 Ge8 C91 104.85(18)
C97 Ge8 C91 106.52(17)
C103 Ge8 Ge6 112.47(13)
C97 Ge8 Ge6 107.94(12)
C91 Ge8 Ge6 116.73(13)
C115 Ge9 C109 105.97(18)
C115 Ge9 C121 104.66(18)
C109 Ge9 C121 105.99(18)
C115 Ge9 Ge6 115.42(13)
C109 Ge9 Ge6 112.24(13)
C121 Ge9 Ge6 111.81(12)
C127 Ge10 C133 105.01(18)
C127 Ge10 C139 105.47(18)
C133 Ge10 C139 106.66(18)
C127 Ge10 Ge6 114.64(13)
C133 Ge10 Ge6 109.63(12)
C139 Ge10 Ge6 114.70(12)
C6 C1 C2 118.2(4)
C6 C1 Ge2 120.7(3)
C2 C1 Ge2 121.1(3)
C1 C2 C3 120.5(4)
C1 C2 H2A 119.8
C3 C2 H2A 119.8
C4 C3 C2 120.3(4)
C4 C3 H3A 119.9
C2 C3 H3A 119.9
C3 C4 C5 119.3(4)
C3 C4 H4A 120.3
C5 C4 H4A 120.3
C6 C5 C4 120.5(4)
C6 C5 H5A 119.8
C4 C5 H5A 119.8
C5 C6 C1 121.2(4)
C5 C6 H6A 119.4
C1 C6 H6A 119.4
C8 C7 C12 118.3(4)
C8 C7 Ge2 122.4(3)
C12 C7 Ge2 119.3(3)
C7 C8 C9 121.4(4)
C7 C8 H8A 119.3
C9 C8 H8A 119.3
C8 C9 C10 119.6(4)
C8 C9 H9A 120.2
C10 C9 H9A 120.2
C11 C10 C9 119.5(4)
C11 C10 H10A 120.2
C9 C10 H10A 120.2
C10 C11 C12 120.4(4)
C10 C11 H11A 119.8
C12 C11 H11A 119.8
C11 C12 C7 120.7(4)
C11 C12 H12A 119.6
C7 C12 H12A 119.6
C18 C13 C14 117.5(4)
C18 C13 Ge2 122.9(3)
C14 C13 Ge2 119.2(3)
C15 C14 C13 121.0(4)
C15 C14 H14A 119.5
C13 C14 H14A 119.5
C14 C15 C16 120.3(5)
C14 C15 H15A 119.8
C16 C15 H15A 119.8
C17 C16 C15 119.7(4)
C17 C16 H16A 120.1
C15 C16 H16A 120.1
C16 C17 C18 119.9(4)
C16 C17 H17A 120.1
C18 C17 H17A 120.1
C17 C18 C13 121.5(4)
C17 C18 H18A 119.2
C13 C18 H18A 119.2
C24 C19 C20 118.2(4)
C24 C19 Ge3 121.5(3)
C20 C19 Ge3 120.3(3)
C21 C20 C19 120.8(4)
C21 C20 H20A 119.6
C19 C20 H20A 119.6
C20 C21 C22 121.0(5)
C20 C21 H21A 119.5
C22 C21 H21A 119.5
C21 C22 C23 119.1(4)
C21 C22 H22A 120.4
C23 C22 H22A 120.4
C22 C23 C24 120.3(4)
C22 C23 H23A 119.9
C24 C23 H23A 119.9
C23 C24 C19 120.6(4)
C23 C24 H24A 119.7
C19 C24 H24A 119.7
C26 C25 C30 117.8(4)
C26 C25 Ge3 122.1(3)
C30 C25 Ge3 119.9(3)
C27 C26 C25 121.0(4)
C27 C26 H26A 119.5
C25 C26 H26A 119.5
C28 C27 C26 120.1(4)
C28 C27 H27A 120.0
C26 C27 H27A 120.0
C27 C28 C29 119.8(4)
C27 C28 H28A 120.1
C29 C28 H28A 120.1
C30 C29 C28 119.7(4)
C30 C29 H29A 120.1
C28 C29 H29A 120.1
C29 C30 C25 121.5(4)
C29 C30 H30A 119.2
C25 C30 H30A 119.2
C32 C31 C36 118.5(4)
C32 C31 Ge3 123.2(3)
C36 C31 Ge3 118.2(3)
C33 C32 C31 120.4(4)
C33 C32 H32A 119.8
C31 C32 H32A 119.8
C34 C33 C32 120.5(4)
C34 C33 H33A 119.7
C32 C33 H33A 119.7
C33 C34 C35 119.5(4)
C33 C34 H34A 120.2
C35 C34 H34A 120.2
C36 C35 C34 119.8(4)
C36 C35 H35A 120.1
C34 C35 H35A 120.1
C35 C36 C31 121.1(4)
C35 C36 H36A 119.4
C31 C36 H36A 119.4
C42 C37 C38 117.9(4)
C42 C37 Ge4 120.2(3)
C38 C37 Ge4 121.8(3)
C39 C38 C37 120.4(4)
C39 C38 H38A 119.8
C37 C38 H38A 119.8
C40 C39 C38 120.5(4)
C40 C39 H39A 119.8
C38 C39 H39A 119.8
C39 C40 C41 119.3(4)
C39 C40 H40A 120.4
C41 C40 H40A 120.4
C42 C41 C40 120.8(4)
C42 C41 H41A 119.6
C40 C41 H41A 119.6
C41 C42 C37 121.2(4)
C41 C42 H42A 119.4
C37 C42 H42A 119.4
C48 C43 C44 117.6(4)
C48 C43 Ge4 124.5(3)
C44 C43 Ge4 117.8(3)
C45 C44 C43 120.9(4)
C45 C44 H44A 119.5
C43 C44 H44A 119.5
C46 C45 C44 120.4(4)
C46 C45 H45A 119.8
C44 C45 H45A 119.8
C47 C46 C45 118.9(4)
C47 C46 H46A 120.6
C45 C46 H46A 120.6
C48 C47 C46 120.0(4)
C48 C47 H47A 120.0
C46 C47 H47A 120.0
C43 C48 C47 122.1(4)
C43 C48 H48A 119.0
C47 C48 H48A 119.0
C50 C49 C54 118.1(4)
C50 C49 Ge4 122.6(3)
C54 C49 Ge4 119.3(3)
C49 C50 C51 121.0(4)
C49 C50 H50A 119.5
C51 C50 H50A 119.5
C52 C51 C50 119.5(4)
C52 C51 H51A 120.2
C50 C51 H51A 120.2
C53 C52 C51 120.4(4)
C53 C52 H52A 119.8
C51 C52 H52A 119.8
C52 C53 C54 119.7(4)
C52 C53 H53A 120.1
C54 C53 H53A 120.1
C53 C54 C49 121.3(4)
C53 C54 H54A 119.3
C49 C54 H54A 119.3
C60 C55 C56 117.9(4)
C60 C55 Ge5 126.2(3)
C56 C55 Ge5 115.9(3)
C57 C56 C55 121.7(4)
C57 C56 H56A 119.2
C55 C56 H56A 119.2
C56 C57 C58 119.6(4)
C56 C57 H57A 120.2
C58 C57 H57A 120.2
C57 C58 C59 120.1(4)
C57 C58 H58A 120.0
C59 C58 H58A 120.0
C58 C59 C60 119.9(4)
C58 C59 H59A 120.1
C60 C59 H59A 120.1
C55 C60 C59 120.9(4)
C55 C60 H60A 119.6
C59 C60 H60A 119.6
C62 C61 C66 117.6(4)
C62 C61 Ge5 121.5(3)
C66 C61 Ge5 120.9(3)
C63 C62 C61 121.7(4)
C63 C62 H62A 119.1
C61 C62 H62A 119.1
C64 C63 C62 120.1(4)
C64 C63 H63A 119.9
C62 C63 H63A 119.9
C63 C64 C65 120.2(4)
C63 C64 H64A 119.9
C65 C64 H64A 119.9
C64 C65 C66 119.6(4)
C64 C65 H65A 120.2
C66 C65 H65A 120.2
C65 C66 C61 120.8(4)
C65 C66 H66A 119.6
C61 C66 H66A 119.6
C68 C67 C72 117.4(4)
C68 C67 Ge5 122.4(3)
C72 C67 Ge5 120.2(3)
C69 C68 C67 121.0(4)
C69 C68 H68A 119.5
C67 C68 H68A 119.5
C68 C69 C70 120.7(4)
C68 C69 H69A 119.7
C70 C69 H69A 119.7
C71 C70 C69 119.1(4)
C71 C70 H70A 120.4
C69 C70 H70A 120.4
C72 C71 C70 120.3(4)
C72 C71 H71A 119.9
C70 C71 H71A 119.9
C71 C72 C67 121.5(4)
C71 C72 H72A 119.3
C67 C72 H72A 119.3
C74 C73 C78 118.1(4)
C74 C73 Ge7 119.2(3)
C78 C73 Ge7 122.6(3)
C73 C74 C75 121.1(4)
C73 C74 H74A 119.5
C75 C74 H74A 119.5
C76 C75 C74 120.0(4)
C76 C75 H75A 120.0
C74 C75 H75A 120.0
C75 C76 C77 119.7(4)
C75 C76 H76A 120.2
C77 C76 H76A 120.2
C76 C77 C78 120.1(4)
C76 C77 H77A 119.9
C78 C77 H77A 119.9
C77 C78 C73 121.0(4)
C77 C78 H78A 119.5
C73 C78 H78A 119.5
C84 C79 C80 117.5(4)
C84 C79 Ge7 120.7(3)
C80 C79 Ge7 121.6(3)
C81 C80 C79 121.8(5)
C81 C80 H80A 119.1
C79 C80 H80A 119.1
C82 C81 C80 120.0(5)
C82 C81 H81A 120.0
C80 C81 H81A 120.0
C81 C82 C83 119.5(5)
C81 C82 H82A 120.2
C83 C82 H82A 120.2
C84 C83 C82 120.0(5)
C84 C83 H83A 120.0
C82 C83 H83A 120.0
C79 C84 C83 121.0(5)
C79 C84 H84A 119.5
C83 C84 H84A 119.5
C90 C85 C86 118.2(4)
C90 C85 Ge7 123.8(3)
C86 C85 Ge7 118.0(3)
C85 C86 C87 121.2(4)
C85 C86 H86A 119.4
C87 C86 H86A 119.4
C86 C87 C88 119.4(4)
C86 C87 H87A 120.3
C88 C87 H87A 120.3
C89 C88 C87 119.9(4)
C89 C88 H88A 120.1
C87 C88 H88A 120.1
C88 C89 C90 120.1(4)
C88 C89 H89A 120.0
C90 C89 H89A 120.0
C85 C90 C89 121.2(4)
C85 C90 H90A 119.4
C89 C90 H90A 119.4
C92 C91 C96 119.0(4)
C92 C91 Ge8 118.5(3)
C96 C91 Ge8 122.5(3)
C91 C92 C93 120.7(5)
C91 C92 H92A 119.6
C93 C92 H92A 119.6
C94 C93 C92 120.0(5)
C94 C93 H93A 120.0
C92 C93 H93A 120.0
C93 C94 C95 120.2(5)
C93 C94 H94A 119.9
C95 C94 H94A 119.9
C94 C95 C96 119.6(5)
C94 C95 H95A 120.2
C96 C95 H95A 120.2
C91 C96 C95 120.3(5)
C91 C96 H96A 119.8
C95 C96 H96A 119.8
C98 C97 C102 118.9(4)
C98 C97 Ge8 121.5(3)
C102 C97 Ge8 119.6(3)
C97 C98 C99 121.0(4)
C97 C98 H98A 119.5
C99 C98 H98A 119.5
C100 C99 C98 119.3(4)
C100 C99 H99A 120.4
C98 C99 H99A 120.4
C101 C100 C99 120.1(4)
C101 C100 H10B 119.9
C99 C100 H10B 119.9
C102 C101 C100 120.3(4)
C102 C101 H10C 119.9
C100 C101 H10C 119.9
C101 C102 C97 120.4(4)
C101 C102 H10D 119.8
C97 C102 H10D 119.8
C108 C103 C104 118.5(4)
C108 C103 Ge8 120.9(3)
C104 C103 Ge8 120.5(3)
C105 C104 C103 120.6(4)
C105 C104 H10E 119.7
C103 C104 H10E 119.7
C104 C105 C106 120.0(4)
C104 C105 H10F 120.0
C106 C105 H10F 120.0
C107 C106 C105 120.2(4)
C107 C106 H10G 119.9
C105 C106 H10G 119.9
C106 C107 C108 119.6(5)
C106 C107 H10H 120.2
C108 C107 H10H 120.2
C107 C108 C103 120.9(4)
C107 C108 H10I 119.5
C103 C108 H10I 119.5
C114 C109 C110 117.7(4)
C114 C109 Ge9 121.4(3)
C110 C109 Ge9 120.7(4)
C111 C110 C109 120.5(5)
C111 C110 H11B 119.7
C109 C110 H11B 119.7
C112 C111 C110 120.2(5)
C112 C111 H11C 119.9
C110 C111 H11C 119.9
C111 C112 C113 120.5(5)
C111 C112 H11D 119.8
C113 C112 H11D 119.8
C114 C113 C112 119.4(5)
C114 C113 H11E 120.3
C112 C113 H11E 120.3
C113 C114 C109 121.7(4)
C113 C114 H11F 119.1
C109 C114 H11F 119.1
C120 C115 C116 117.3(4)
C120 C115 Ge9 123.4(3)
C116 C115 Ge9 119.2(4)
C115 C116 C117 121.5(5)
C115 C116 H11G 119.3
C117 C116 H11G 119.3
C118 C117 C116 119.4(5)
C118 C117 H11H 120.3
C116 C117 H11H 120.3
C117 C118 C119 120.3(5)
C117 C118 H11I 119.9
C119 C118 H11I 119.9
C120 C119 C118 119.3(5)
C120 C119 H11J 120.4
C118 C119 H11J 120.4
C119 C120 C115 122.2(4)
C119 C120 H12B 118.9
C115 C120 H12B 118.9
C126 C121 C122 118.2(4)
C126 C121 Ge9 121.9(3)
C122 C121 Ge9 119.9(3)
C123 C122 C121 121.2(4)
C123 C122 H12C 119.4
C121 C122 H12C 119.4
C124 C123 C122 119.5(5)
C124 C123 H12D 120.3
C122 C123 H12D 120.3
C123 C124 C125 120.6(4)
C123 C124 H12E 119.7
C125 C124 H12E 119.7
C124 C125 C126 119.7(5)
C124 C125 H12F 120.2
C126 C125 H12F 120.2
C121 C126 C125 120.8(4)
C121 C126 H12G 119.6
C125 C126 H12G 119.6
C128 C127 C132 117.7(4)
C128 C127 Ge10 123.7(3)
C132 C127 Ge10 118.5(3)
C129 C128 C127 120.8(4)
C129 C128 H12H 119.6
C127 C128 H12H 119.6
C130 C129 C128 120.5(5)
C130 C129 H12I 119.7
C128 C129 H12I 119.7
C131 C130 C129 119.4(5)
C131 C130 H13A 120.3
C129 C130 H13A 120.3
C130 C131 C132 120.3(5)
C130 C131 H13B 119.8
C132 C131 H13B 119.8
C131 C132 C127 121.2(5)
C131 C132 H13C 119.4
C127 C132 H13C 119.4
C134 C133 C138 118.1(4)
C134 C133 Ge10 120.9(3)
C138 C133 Ge10 120.9(3)
C135 C134 C133 121.1(5)
C135 C134 H13D 119.4
C133 C134 H13D 119.4
C136 C135 C134 120.3(5)
C136 C135 H13E 119.8
C134 C135 H13E 119.8
C135 C136 C137 119.8(5)
C135 C136 H13F 120.1
C137 C136 H13F 120.1
C136 C137 C138 119.5(5)
C136 C137 H13G 120.3
C138 C137 H13G 120.3
C137 C138 C133 121.1(4)
C137 C138 H13H 119.5
C133 C138 H13H 119.5
C144 C139 C140 117.6(4)
C144 C139 Ge10 120.6(3)
C140 C139 Ge10 121.7(3)
C141 C140 C139 120.6(4)
C141 C140 H14B 119.7
C139 C140 H14B 119.7
C142 C141 C140 120.6(5)
C142 C141 H14C 119.7
C140 C141 H14C 119.7
C141 C142 C143 119.1(5)
C141 C142 H14D 120.4
C143 C142 H14D 120.4
C142 C143 C144 120.5(5)
C142 C143 H14E 119.7
C144 C143 H14E 119.7
C143 C144 C139 121.5(5)
C143 C144 H14F 119.3
C139 C144 H14F 119.3
C2S C1S H1SA 109.5
C2S C1S H1SB 109.5
H1SA C1S H1SB 109.5
C2S C1S H1SC 109.5
H1SA C1S H1SC 109.5
H1SB C1S H1SC 109.5
C3S C2S C1S 111.5(13)
C3S C2S H2SA 109.3
C1S C2S H2SA 109.3
C3S C2S H2SB 109.3
C1S C2S H2SB 109.3
H2SA C2S H2SB 108.0
C4S C3S C2S 104.1(13)
C4S C3S H3SA 110.9
C2S C3S H3SA 110.9
C4S C3S H3SB 110.9
C2S C3S H3SB 110.9
H3SA C3S H3SB 108.9
C3S C4S C5S 111.2(14)
C3S C4S H4SA 109.4
C5S C4S H4SA 109.4
C3S C4S H4SB 109.4
C5S C4S H4SB 109.4
H4SA C4S H4SB 108.0
C4S C5S C6S 103.5(14)
C4S C5S H5SA 111.1
C6S C5S H5SA 111.1
C4S C5S H5SB 111.1
C6S C5S H5SB 111.1
H5SA C5S H5SB 109.0
C5S C6S H6SA 109.5
C5S C6S H6SB 109.5
H6SA C6S H6SB 109.5
C5S C6S H6SC 109.5
H6SA C6S H6SC 109.5
H6SB C6S H6SC 109.5
C2A C1A H1AA 109.4
C2A C1A H1AB 109.5
H1AA C1A H1AB 109.5
C2A C1A H1AC 109.5
H1AA C1A H1AC 109.5
H1AB C1A H1AC 109.5
C3A C2A C1A 161(3)
C3A C2A H2AA 95.8
C1A C2A H2AA 95.8
C3A C2A H2AB 95.7
C1A C2A H2AB 95.8
H2AA C2A H2AB 103.3
C4A C3A C2A 164(3)
C4A C3A H3AA 95.1
C2A C3A H3AA 95.1
C4A C3A H3AB 95.1
C2A C3A H3AB 95.1
H3AA C3A H3AB 103.2
C3A C4A C5A 127(2)
C3A C4A H4AA 105.5
C5A C4A H4AA 105.5
C3A C4A H4AB 105.5
C5A C4A H4AB 105.5
H4AA C4A H4AB 106.1
C6A C5A C4A 118(2)
C6A C5A H5AA 107.9
C4A C5A H5AA 107.9
C6A C5A H5AB 107.9
C4A C5A H5AB 107.9
H5AA C5A H5AB 107.2
C5A C6A H6AA 109.5
C5A C6A H6AB 109.5
H6AA C6A H6AB 109.5
C5A C6A H6AC 109.5
H6AA C6A H6AC 109.5
H6AB C6A H6AC 109.5

loop_
_geom_bond_atom_site_label_1
_geom_bond_atom_site_label_2
_geom_bond_distance
Ge1 Ge3 2.4945(6)
Ge1 Ge2 2.4948(6)
Ge1 Ge4 2.5042(6)
Ge1 Ge5 2.5136(6)
Ge2 C7 1.961(4)
Ge2 C13 1.970(4)
Ge2 C1 1.972(4)
Ge3 C25 1.950(4)
Ge3 C31 1.956(4)
Ge3 C19 1.956(4)
Ge4 C37 1.954(4)
Ge4 C49 1.962(4)
Ge4 C43 1.967(4)
Ge5 C67 1.962(4)
Ge5 C55 1.963(4)
Ge5 C61 1.974(4)
Ge6 Ge8 2.4842(6)
Ge6 Ge9 2.4957(6)
Ge6 Ge10 2.4977(6)
Ge6 Ge7 2.5136(6)
Ge7 C79 1.959(4)
Ge7 C73 1.966(4)
Ge7 C85 1.968(4)
Ge8 C103 1.954(4)
Ge8 C97 1.956(4)
Ge8 C91 1.978(4)
Ge9 C115 1.953(4)
Ge9 C109 1.965(4)
Ge9 C121 1.971(4)
Ge10 C127 1.961(4)
Ge10 C133 1.961(4)
Ge10 C139 1.963(4)
C1 C6 1.387(6)
C1 C2 1.396(6)
C2 C3 1.402(6)
C2 H2A 0.9500
C3 C4 1.379(6)
C3 H3A 0.9500
C4 C5 1.386(7)
C4 H4A 0.9500
C5 C6 1.383(6)
C5 H5A 0.9500
C6 H6A 0.9500
C7 C8 1.385(6)
C7 C12 1.392(6)
C8 C9 1.389(6)
C8 H8A 0.9500
C9 C10 1.391(6)
C9 H9A 0.9500
C10 C11 1.381(6)
C10 H10A 0.9500
C11 C12 1.389(6)
C11 H11A 0.9500
C12 H12A 0.9500
C13 C18 1.386(6)
C13 C14 1.394(6)
C14 C15 1.379(7)
C14 H14A 0.9500
C15 C16 1.379(7)
C15 H15A 0.9500
C16 C17 1.373(7)
C16 H16A 0.9500
C17 C18 1.385(6)
C17 H17A 0.9500
C18 H18A 0.9500
C19 C24 1.394(6)
C19 C20 1.396(6)
C20 C21 1.375(6)
C20 H20A 0.9500
C21 C22 1.377(7)
C21 H21A 0.9500
C22 C23 1.387(7)
C22 H22A 0.9500
C23 C24 1.389(6)
C23 H23A 0.9500
C24 H24A 0.9500
C25 C26 1.393(6)
C25 C30 1.396(6)
C26 C27 1.388(6)
C26 H26A 0.9500
C27 C28 1.380(6)
C27 H27A 0.9500
C28 C29 1.390(6)
C28 H28A 0.9500
C29 C30 1.377(6)
C29 H29A 0.9500
C30 H30A 0.9500
C31 C32 1.388(6)
C31 C36 1.393(6)
C32 C33 1.384(6)
C32 H32A 0.9500
C33 C34 1.375(6)
C33 H33A 0.9500
C34 C35 1.395(6)
C34 H34A 0.9500
C35 C36 1.370(6)
C35 H35A 0.9500
C36 H36A 0.9500
C37 C42 1.393(6)
C37 C38 1.404(6)
C38 C39 1.394(6)
C38 H38A 0.9500
C39 C40 1.380(7)
C39 H39A 0.9500
C40 C41 1.382(7)
C40 H40A 0.9500
C41 C42 1.375(6)
C41 H41A 0.9500
C42 H42A 0.9500
C43 C48 1.380(6)
C43 C44 1.397(6)
C44 C45 1.389(6)
C44 H44A 0.9500
C45 C46 1.389(7)
C45 H45A 0.9500
C46 C47 1.388(7)
C46 H46A 0.9500
C47 C48 1.382(6)
C47 H47A 0.9500
C48 H48A 0.9500
C49 C50 1.392(6)
C49 C54 1.398(6)
C50 C51 1.398(6)
C50 H50A 0.9500
C51 C52 1.387(7)
C51 H51A 0.9500
C52 C53 1.380(7)
C52 H52A 0.9500
C53 C54 1.386(6)
C53 H53A 0.9500
C54 H54A 0.9500
C55 C60 1.392(6)
C55 C56 1.401(6)
C56 C57 1.377(6)
C56 H56A 0.9500
C57 C58 1.386(7)
C57 H57A 0.9500
C58 C59 1.388(7)
C58 H58A 0.9500
C59 C60 1.392(6)
C59 H59A 0.9500
C60 H60A 0.9500
C61 C62 1.385(6)
C61 C66 1.402(6)
C62 C63 1.380(6)
C62 H62A 0.9500
C63 C64 1.370(6)
C63 H63A 0.9500
C64 C65 1.383(6)
C64 H64A 0.9500
C65 C66 1.396(6)
C65 H65A 0.9500
C66 H66A 0.9500
C67 C68 1.396(6)
C67 C72 1.403(6)
C68 C69 1.382(6)
C68 H68A 0.9500
C69 C70 1.386(6)
C69 H69A 0.9500
C70 C71 1.385(7)
C70 H70A 0.9500
C71 C72 1.378(6)
C71 H71A 0.9500
C72 H72A 0.9500
C73 C74 1.393(6)
C73 C78 1.394(6)
C74 C75 1.393(6)
C74 H74A 0.9500
C75 C76 1.386(7)
C75 H75A 0.9500
C76 C77 1.386(7)
C76 H76A 0.9500
C77 C78 1.391(6)
C77 H77A 0.9500
C78 H78A 0.9500
C79 C84 1.389(6)
C79 C80 1.406(6)
C80 C81 1.383(7)
C80 H80A 0.9500
C81 C82 1.377(8)
C81 H81A 0.9500
C82 C83 1.399(7)
C82 H82A 0.9500
C83 C84 1.397(7)
C83 H83A 0.9500
C84 H84A 0.9500
C85 C90 1.385(6)
C85 C86 1.392(6)
C86 C87 1.392(6)
C86 H86A 0.9500
C87 C88 1.395(7)
C87 H87A 0.9500
C88 C89 1.375(7)
C88 H88A 0.9500
C89 C90 1.390(6)
C89 H89A 0.9500
C90 H90A 0.9500
C91 C92 1.379(7)
C91 C96 1.390(6)
C92 C93 1.391(7)
C92 H92A 0.9500
C93 C94 1.374(8)
C93 H93A 0.9500
C94 C95 1.380(8)
C94 H94A 0.9500
C95 C96 1.399(7)
C95 H95A 0.9500
C96 H96A 0.9500
C97 C98 1.387(6)
C97 C102 1.397(6)
C98 C99 1.396(6)
C98 H98A 0.9500
C99 C100 1.389(6)
C99 H99A 0.9500
C100 C101 1.386(6)
C100 H10B 0.9500
C101 C102 1.383(6)
C101 H10C 0.9500
C102 H10D 0.9500
C103 C108 1.393(6)
C103 C104 1.399(6)
C104 C105 1.380(6)
C104 H10E 0.9500
C105 C106 1.391(7)
C105 H10F 0.9500
C106 C107 1.381(7)
C106 H10G 0.9500
C107 C108 1.389(6)
C107 H10H 0.9500
C108 H10I 0.9500
C109 C114 1.390(6)
C109 C110 1.402(6)
C110 C111 1.386(7)
C110 H11B 0.9500
C111 C112 1.366(8)
C111 H11C 0.9500
C112 C113 1.386(7)
C112 H11D 0.9500
C113 C114 1.374(6)
C113 H11E 0.9500
C114 H11F 0.9500
C115 C120 1.381(6)
C115 C116 1.388(6)
C116 C117 1.394(7)
C116 H11G 0.9500
C117 C118 1.370(7)
C117 H11H 0.9500
C118 C119 1.385(7)
C118 H11I 0.9500
C119 C120 1.380(6)
C119 H11J 0.9500
C120 H12B 0.9500
C121 C126 1.387(6)
C121 C122 1.391(6)
C122 C123 1.387(6)
C122 H12C 0.9500
C123 C124 1.373(7)
C123 H12D 0.9500
C124 C125 1.378(7)
C124 H12E 0.9500
C125 C126 1.393(6)
C125 H12F 0.9500
C126 H12G 0.9500
C127 C128 1.391(6)
C127 C132 1.394(6)
C128 C129 1.386(6)
C128 H12H 0.9500
C129 C130 1.381(7)
C129 H12I 0.9500
C130 C131 1.374(7)
C130 H13A 0.9500
C131 C132 1.384(7)
C131 H13B 0.9500
C132 H13C 0.9500
C133 C134 1.389(6)
C133 C138 1.392(6)
C134 C135 1.382(7)
C134 H13D 0.9500
C135 C136 1.376(7)
C135 H13E 0.9500
C136 C137 1.391(7)
C136 H13F 0.9500
C137 C138 1.393(6)
C137 H13G 0.9500
C138 H13H 0.9500
C139 C144 1.389(6)
C139 C140 1.394(6)
C140 C141 1.393(6)
C140 H14B 0.9500
C141 C142 1.376(7)
C141 H14C 0.9500
C142 C143 1.378(7)
C142 H14D 0.9500
C143 C144 1.379(7)
C143 H14E 0.9500
C144 H14F 0.9500
C1S C2S 1.543(14)
C1S H1SA 0.9800
C1S H1SB 0.9800
C1S H1SC 0.9800
C2S C3S 1.478(15)
C2S H2SA 0.9900
C2S H2SB 0.9900
C3S C4S 1.278(14)
C3S H3SA 0.9900
C3S H3SB 0.9900
C4S C5S 1.427(14)
C4S H4SA 0.9900
C4S H4SB 0.9900
C5S C6S 1.463(14)
C5S H5SA 0.9900
C5S H5SB 0.9900
C6S H6SA 0.9800
C6S H6SB 0.9800
C6S H6SC 0.9800
C1A C2A 1.554(18)
C1A H1AA 0.9800
C1A H1AB 0.9800
C1A H1AC 0.9800
C2A C3A 1.485(17)
C2A H2AA 0.9900
C2A H2AB 0.9900
C3A C4A 1.383(17)
C3A H3AA 0.9900
C3A H3AB 0.9900
C4A C5A 1.521(18)
C4A H4AA 0.9900
C4A H4AB 0.9900
C5A C6A 1.508(18)
C5A H5AA 0.9900
C5A H5AB 0.9900
C6A H6AA 0.9800
C6A H6AB 0.9800
C6A H6AC 0.9800

loop_
_geom_torsion_atom_site_label_1
_geom_torsion_atom_site_label_2
_geom_torsion_atom_site_label_3
_geom_torsion_atom_site_label_4
_geom_torsion
Ge3 Ge1 Ge2 C7 162.06(13)
Ge4 Ge1 Ge2 C7 -81.30(13)
Ge5 Ge1 Ge2 C7 40.44(13)
Ge3 Ge1 Ge2 C13 -74.74(14)
Ge4 Ge1 Ge2 C13 41.89(14)
Ge5 Ge1 Ge2 C13 163.63(14)
Ge3 Ge1 Ge2 C1 42.92(13)
Ge4 Ge1 Ge2 C1 159.55(13)
Ge5 Ge1 Ge2 C1 -78.71(13)
Ge2 Ge1 Ge3 C25 -83.36(14)
Ge4 Ge1 Ge3 C25 154.49(14)
Ge5 Ge1 Ge3 C25 32.93(14)
Ge2 Ge1 Ge3 C31 159.29(13)
Ge4 Ge1 Ge3 C31 37.15(13)
Ge5 Ge1 Ge3 C31 -84.42(13)
Ge2 Ge1 Ge3 C19 39.18(14)
Ge4 Ge1 Ge3 C19 -82.96(14)
Ge5 Ge1 Ge3 C19 155.48(14)
Ge3 Ge1 Ge4 C37 149.71(13)
Ge2 Ge1 Ge4 C37 31.24(13)
Ge5 Ge1 Ge4 C37 -87.14(13)
Ge3 Ge1 Ge4 C49 31.32(14)
Ge2 Ge1 Ge4 C49 -87.15(14)
Ge5 Ge1 Ge4 C49 154.47(14)
Ge3 Ge1 Ge4 C43 -89.67(13)
Ge2 Ge1 Ge4 C43 151.86(13)
Ge5 Ge1 Ge4 C43 33.48(13)
Ge3 Ge1 Ge5 C67 -87.65(14)
Ge2 Ge1 Ge5 C67 30.55(14)
Ge4 Ge1 Ge5 C67 154.14(14)
Ge3 Ge1 Ge5 C55 156.08(14)
Ge2 Ge1 Ge5 C55 -85.72(14)
Ge4 Ge1 Ge5 C55 37.86(14)
Ge3 Ge1 Ge5 C61 34.62(13)
Ge2 Ge1 Ge5 C61 152.82(13)
Ge4 Ge1 Ge5 C61 -83.59(13)
Ge8 Ge6 Ge7 C79 -152.91(13)
Ge9 Ge6 Ge7 C79 84.39(13)
Ge10 Ge6 Ge7 C79 -34.61(13)
Ge8 Ge6 Ge7 C73 -28.78(14)
Ge9 Ge6 Ge7 C73 -151.47(14)
Ge10 Ge6 Ge7 C73 89.52(14)
Ge8 Ge6 Ge7 C85 88.60(13)
Ge9 Ge6 Ge7 C85 -34.10(13)
Ge10 Ge6 Ge7 C85 -153.10(13)
Ge9 Ge6 Ge8 C103 85.34(13)
Ge10 Ge6 Ge8 C103 -158.07(13)
Ge7 Ge6 Ge8 C103 -37.84(13)
Ge9 Ge6 Ge8 C97 -155.76(13)
Ge10 Ge6 Ge8 C97 -39.17(13)
Ge7 Ge6 Ge8 C97 81.06(13)
Ge9 Ge6 Ge8 C91 -35.91(14)
Ge10 Ge6 Ge8 C91 80.68(14)
Ge7 Ge6 Ge8 C91 -159.09(14)
Ge8 Ge6 Ge9 C115 -156.30(14)
Ge10 Ge6 Ge9 C115 85.40(14)
Ge7 Ge6 Ge9 C115 -36.94(14)
Ge8 Ge6 Ge9 C109 -34.73(14)
Ge10 Ge6 Ge9 C109 -153.03(14)
Ge7 Ge6 Ge9 C109 84.63(14)
Ge8 Ge6 Ge9 C121 84.22(14)
Ge10 Ge6 Ge9 C121 -34.08(14)
Ge7 Ge6 Ge9 C121 -156.42(14)
Ge8 Ge6 Ge10 C127 84.30(14)
Ge9 Ge6 Ge10 C127 -155.33(14)
Ge7 Ge6 Ge10 C127 -32.38(14)
Ge8 Ge6 Ge10 C133 -157.93(14)
Ge9 Ge6 Ge10 C133 -37.55(14)
Ge7 Ge6 Ge10 C133 85.40(14)
Ge8 Ge6 Ge10 C139 -37.98(14)
Ge9 Ge6 Ge10 C139 82.39(14)
Ge7 Ge6 Ge10 C139 -154.66(14)
C7 Ge2 C1 C6 134.6(3)
C13 Ge2 C1 C6 21.4(4)
Ge1 Ge2 C1 C6 -104.8(3)
C7 Ge2 C1 C2 -43.8(4)
C13 Ge2 C1 C2 -156.9(3)
Ge1 Ge2 C1 C2 76.9(3)
C6 C1 C2 C3 2.6(6)
Ge2 C1 C2 C3 -179.0(3)
C1 C2 C3 C4 -1.0(6)
C2 C3 C4 C5 -0.9(7)
C3 C4 C5 C6 1.0(7)
C4 C5 C6 C1 0.7(7)
C2 C1 C6 C5 -2.5(6)
Ge2 C1 C6 C5 179.1(3)
C13 Ge2 C7 C8 -93.3(4)
C1 Ge2 C7 C8 156.7(4)
Ge1 Ge2 C7 C8 35.4(4)
C13 Ge2 C7 C12 84.7(4)
C1 Ge2 C7 C12 -25.2(4)
Ge1 Ge2 C7 C12 -146.5(3)
C12 C7 C8 C9 1.2(7)
Ge2 C7 C8 C9 179.3(3)
C7 C8 C9 C10 -0.6(7)
C8 C9 C10 C11 0.1(7)
C9 C10 C11 C12 -0.3(7)
C10 C11 C12 C7 0.9(7)
C8 C7 C12 C11 -1.4(7)
Ge2 C7 C12 C11 -179.5(3)
C7 Ge2 C13 C18 168.5(4)
C1 Ge2 C13 C18 -78.2(4)
Ge1 Ge2 C13 C18 43.9(4)
C7 Ge2 C13 C14 -18.5(4)
C1 Ge2 C13 C14 94.8(4)
Ge1 Ge2 C13 C14 -143.1(3)
C18 C13 C14 C15 1.4(7)
Ge2 C13 C14 C15 -172.0(4)
C13 C14 C15 C16 0.0(8)
C14 C15 C16 C17 -0.9(8)
C15 C16 C17 C18 0.3(7)
C16 C17 C18 C13 1.2(7)
C14 C13 C18 C17 -2.1(7)
Ge2 C13 C18 C17 171.1(3)
C25 Ge3 C19 C24 -151.5(3)
C31 Ge3 C19 C24 -37.2(4)
Ge1 Ge3 C19 C24 82.2(3)
C25 Ge3 C19 C20 28.3(4)
C31 Ge3 C19 C20 142.5(3)
Ge1 Ge3 C19 C20 -98.0(3)
C24 C19 C20 C21 -2.0(6)
Ge3 C19 C20 C21 178.2(3)
C19 C20 C21 C22 1.1(7)
C20 C21 C22 C23 0.9(7)
C21 C22 C23 C24 -2.0(7)
C22 C23 C24 C19 1.1(7)
C20 C19 C24 C23 0.9(6)
Ge3 C19 C24 C23 -179.3(3)
C31 Ge3 C25 C26 157.0(3)
C19 Ge3 C25 C26 -87.2(4)
Ge1 Ge3 C25 C26 39.0(4)
C31 Ge3 C25 C30 -18.4(4)
C19 Ge3 C25 C30 97.4(4)
Ge1 Ge3 C25 C30 -136.4(3)
C30 C25 C26 C27 1.2(6)
Ge3 C25 C26 C27 -174.2(3)
C25 C26 C27 C28 0.0(7)
C26 C27 C28 C29 -0.6(7)
C27 C28 C29 C30 0.1(7)
C28 C29 C30 C25 1.2(7)
C26 C25 C30 C29 -1.8(6)
Ge3 C25 C30 C29 173.7(3)
C25 Ge3 C31 C32 90.8(4)
C19 Ge3 C31 C32 -23.9(4)
Ge1 Ge3 C31 C32 -147.1(3)
C25 Ge3 C31 C36 -90.5(3)
C19 Ge3 C31 C36 154.8(3)
Ge1 Ge3 C31 C36 31.6(4)
C36 C31 C32 C33 -1.8(6)
Ge3 C31 C32 C33 176.9(3)
C31 C32 C33 C34 0.5(7)
C32 C33 C34 C35 0.7(7)
C33 C34 C35 C36 -0.4(7)
C34 C35 C36 C31 -1.0(7)
C32 C31 C36 C35 2.1(6)
Ge3 C31 C36 C35 -176.7(3)
C49 Ge4 C37 C42 70.5(4)
C43 Ge4 C37 C42 -176.8(3)
Ge1 Ge4 C37 C42 -50.7(4)
C49 Ge4 C37 C38 -112.4(4)
C43 Ge4 C37 C38 0.3(4)
Ge1 Ge4 C37 C38 126.4(3)
C42 C37 C38 C39 0.9(6)
Ge4 C37 C38 C39 -176.3(3)
C37 C38 C39 C40 -0.1(7)
C38 C39 C40 C41 0.1(8)
C39 C40 C41 C42 -0.9(8)
C40 C41 C42 C37 1.7(7)
C38 C37 C42 C41 -1.7(6)
Ge4 C37 C42 C41 175.5(3)
C37 Ge4 C43 C48 111.0(4)
C49 Ge4 C43 C48 -135.0(4)
Ge1 Ge4 C43 C48 -10.7(4)
C37 Ge4 C43 C44 -69.7(3)
C49 Ge4 C43 C44 44.3(3)
Ge1 Ge4 C43 C44 168.7(3)
C48 C43 C44 C45 0.2(6)
Ge4 C43 C44 C45 -179.2(3)
C43 C44 C45 C46 0.6(6)
C44 C45 C46 C47 -0.4(7)
C45 C46 C47 C48 -0.6(7)
C44 C43 C48 C47 -1.3(6)
Ge4 C43 C48 C47 178.0(4)
C46 C47 C48 C43 1.5(7)
C37 Ge4 C49 C50 -37.6(4)
C43 Ge4 C49 C50 -151.4(3)
Ge1 Ge4 C49 C50 81.6(4)
C37 Ge4 C49 C54 141.7(3)
C43 Ge4 C49 C54 28.0(4)
Ge1 Ge4 C49 C54 -99.0(3)
C54 C49 C50 C51 0.7(6)
Ge4 C49 C50 C51 -180.0(3)
C49 C50 C51 C52 0.1(7)
C50 C51 C52 C53 -0.9(7)
C51 C52 C53 C54 0.9(7)
C52 C53 C54 C49 -0.1(6)
C50 C49 C54 C53 -0.7(6)
Ge4 C49 C54 C53 180.0(3)
C67 Ge5 C55 C60 -134.2(4)
C61 Ge5 C55 C60 113.1(4)
Ge1 Ge5 C55 C60 -11.7(4)
C67 Ge5 C55 C56 44.5(4)
C61 Ge5 C55 C56 -68.2(3)
Ge1 Ge5 C55 C56 167.1(3)
C60 C55 C56 C57 2.7(6)
Ge5 C55 C56 C57 -176.2(3)
C55 C56 C57 C58 -0.5(7)
C56 C57 C58 C59 -1.1(7)
C57 C58 C59 C60 0.4(7)
C56 C55 C60 C59 -3.3(6)
Ge5 C55 C60 C59 175.4(3)
C58 C59 C60 C55 1.9(7)
C67 Ge5 C61 C62 69.8(4)
C55 Ge5 C61 C62 177.5(3)
Ge1 Ge5 C61 C62 -55.0(4)
C67 Ge5 C61 C66 -109.3(3)
C55 Ge5 C61 C66 -1.6(4)
Ge1 Ge5 C61 C66 125.8(3)
C66 C61 C62 C63 -0.4(6)
Ge5 C61 C62 C63 -179.5(3)
C61 C62 C63 C64 0.6(6)
C62 C63 C64 C65 -0.6(6)
C63 C64 C65 C66 0.4(6)
C64 C65 C66 C61 -0.1(6)
C62 C61 C66 C65 0.1(6)
Ge5 C61 C66 C65 179.3(3)
C55 Ge5 C67 C68 -144.8(4)
C61 Ge5 C67 C68 -34.1(4)
Ge1 Ge5 C67 C68 90.3(3)
C55 Ge5 C67 C72 34.0(4)
C61 Ge5 C67 C72 144.7(3)
Ge1 Ge5 C67 C72 -91.0(3)
C72 C67 C68 C69 -0.1(6)
Ge5 C67 C68 C69 178.7(3)
C67 C68 C69 C70 1.1(7)
C68 C69 C70 C71 -1.5(7)
C69 C70 C71 C72 1.0(7)
C70 C71 C72 C67 0.1(7)
C68 C67 C72 C71 -0.5(6)
Ge5 C67 C72 C71 -179.3(3)
C79 Ge7 C73 C74 -146.7(3)
C85 Ge7 C73 C74 -34.0(4)
Ge6 Ge7 C73 C74 88.5(3)
C79 Ge7 C73 C78 32.3(4)
C85 Ge7 C73 C78 144.9(3)
Ge6 Ge7 C73 C78 -92.6(3)
C78 C73 C74 C75 1.1(6)
Ge7 C73 C74 C75 -180.0(3)
C73 C74 C75 C76 0.1(7)
C74 C75 C76 C77 -1.1(7)
C75 C76 C77 C78 1.1(7)
C76 C77 C78 C73 0.1(7)
C74 C73 C78 C77 -1.1(6)
Ge7 C73 C78 C77 179.9(3)
C73 Ge7 C79 C84 123.3(4)
C85 Ge7 C79 C84 12.3(4)
Ge6 Ge7 C79 C84 -110.1(3)
C73 Ge7 C79 C80 -62.2(4)
C85 Ge7 C79 C80 -173.2(3)
Ge6 Ge7 C79 C80 64.4(4)
C84 C79 C80 C81 1.6(7)
Ge7 C79 C80 C81 -173.0(4)
C79 C80 C81 C82 1.2(8)
C80 C81 C82 C83 -2.9(8)
C81 C82 C83 C84 1.7(8)
C80 C79 C84 C83 -2.8(7)
Ge7 C79 C84 C83 171.9(4)
C82 C83 C84 C79 1.2(7)
C79 Ge7 C85 C90 -120.4(4)
C73 Ge7 C85 C90 124.3(4)
Ge6 Ge7 C85 C90 0.9(4)
C79 Ge7 C85 C86 61.2(4)
C73 Ge7 C85 C86 -54.0(4)
Ge6 Ge7 C85 C86 -177.5(3)
C90 C85 C86 C87 0.6(7)
Ge7 C85 C86 C87 179.1(4)
C85 C86 C87 C88 -1.8(7)
C86 C87 C88 C89 1.0(7)
C87 C88 C89 C90 1.0(7)
C86 C85 C90 C89 1.5(7)
Ge7 C85 C90 C89 -176.9(4)
C88 C89 C90 C85 -2.3(7)
C103 Ge8 C91 C92 13.3(4)
C97 Ge8 C91 C92 -100.9(4)
Ge6 Ge8 C91 C92 138.5(3)
C103 Ge8 C91 C96 -168.3(3)
C97 Ge8 C91 C96 77.5(4)
Ge6 Ge8 C91 C96 -43.1(4)
C96 C91 C92 C93 0.6(7)
Ge8 C91 C92 C93 179.0(4)
C91 C92 C93 C94 -0.3(8)
C92 C93 C94 C95 -0.6(9)
C93 C94 C95 C96 1.2(8)
C92 C91 C96 C95 -0.1(7)
Ge8 C91 C96 C95 -178.4(3)
C94 C95 C96 C91 -0.8(7)
C103 Ge8 C97 C98 39.4(4)
C91 Ge8 C97 C98 151.5(3)
Ge6 Ge8 C97 C98 -82.4(4)
C103 Ge8 C97 C102 -141.3(3)
C91 Ge8 C97 C102 -29.2(4)
Ge6 Ge8 C97 C102 96.9(3)
C102 C97 C98 C99 -1.2(6)
Ge8 C97 C98 C99 178.1(3)
C97 C98 C99 C100 0.5(7)
C98 C99 C100 C101 0.7(7)
C99 C100 C101 C102 -1.1(7)
C100 C101 C102 C97 0.3(7)
C98 C97 C102 C101 0.8(6)
Ge8 C97 C102 C101 -178.5(3)
C97 Ge8 C103 C108 23.8(4)
C91 Ge8 C103 C108 -89.4(4)
Ge6 Ge8 C103 C108 142.8(3)
C97 Ge8 C103 C104 -158.7(3)
C91 Ge8 C103 C104 88.1(4)
Ge6 Ge8 C103 C104 -39.7(4)
C108 C103 C104 C105 -1.2(7)
Ge8 C103 C104 C105 -178.7(3)
C103 C104 C105 C106 1.2(7)
C104 C105 C106 C107 -0.3(7)
C105 C106 C107 C108 -0.8(7)
C106 C107 C108 C103 0.8(7)
C104 C103 C108 C107 0.1(7)
Ge8 C103 C108 C107 177.7(3)
C115 Ge9 C109 C114 -175.1(4)
C121 Ge9 C109 C114 -64.3(4)
Ge6 Ge9 C109 C114 58.0(4)
C115 Ge9 C109 C110 -0.6(4)
C121 Ge9 C109 C110 110.2(4)
Ge6 Ge9 C109 C110 -127.4(3)
C114 C109 C110 C111 -0.1(7)
Ge9 C109 C110 C111 -174.9(4)
C109 C110 C111 C112 0.9(8)
C110 C111 C112 C113 -1.4(8)
C111 C112 C113 C114 1.1(8)
C112 C113 C114 C109 -0.4(7)
C110 C109 C114 C113 -0.1(7)
Ge9 C109 C114 C113 174.6(4)
C109 Ge9 C115 C120 -111.4(4)
C121 Ge9 C115 C120 136.9(4)
Ge6 Ge9 C115 C120 13.5(4)
C109 Ge9 C115 C116 68.6(4)
C121 Ge9 C115 C116 -43.2(4)
Ge6 Ge9 C115 C116 -166.5(3)
C120 C115 C116 C117 0.8(7)
Ge9 C115 C116 C117 -179.2(4)
C115 C116 C117 C118 -2.5(8)
C116 C117 C118 C119 2.6(9)
C117 C118 C119 C120 -1.0(8)
C118 C119 C120 C115 -0.7(8)
C116 C115 C120 C119 0.9(7)
Ge9 C115 C120 C119 -179.2(4)
C115 Ge9 C121 C126 143.2(3)
C109 Ge9 C121 C126 31.4(4)
Ge6 Ge9 C121 C126 -91.2(3)
C115 Ge9 C121 C122 -34.6(4)
C109 Ge9 C121 C122 -146.4(3)
Ge6 Ge9 C121 C122 91.0(3)
C126 C121 C122 C123 1.1(6)
Ge9 C121 C122 C123 179.0(3)
C121 C122 C123 C124 -0.2(7)
C122 C123 C124 C125 -0.8(7)
C123 C124 C125 C126 0.9(7)
C122 C121 C126 C125 -1.0(6)
Ge9 C121 C126 C125 -178.8(3)
C124 C125 C126 C121 0.0(7)
C133 Ge10 C127 C128 -160.8(4)
C139 Ge10 C127 C128 86.7(4)
Ge6 Ge10 C127 C128 -40.4(4)
C133 Ge10 C127 C132 17.8(4)
C139 Ge10 C127 C132 -94.7(4)
Ge6 Ge10 C127 C132 138.1(3)
C132 C127 C128 C129 -3.3(7)
Ge10 C127 C128 C129 175.3(3)
C127 C128 C129 C130 1.4(7)
C128 C129 C130 C131 1.6(8)
C129 C130 C131 C132 -2.6(8)
C130 C131 C132 C127 0.6(8)
C128 C127 C132 C131 2.3(7)
Ge10 C127 C132 C131 -176.4(4)
C127 Ge10 C133 C134 -93.2(4)
C139 Ge10 C133 C134 18.4(4)
Ge6 Ge10 C133 C134 143.2(3)
C127 Ge10 C133 C138 83.9(4)
C139 Ge10 C133 C138 -164.4(4)
Ge6 Ge10 C133 C138 -39.7(4)
C138 C133 C134 C135 1.6(7)
Ge10 C133 C134 C135 178.8(4)
C133 C134 C135 C136 0.4(7)
C134 C135 C136 C137 -1.4(8)
C135 C136 C137 C138 0.4(8)
C136 C137 C138 C133 1.6(7)
C134 C133 C138 C137 -2.6(7)
Ge10 C133 C138 C137 -179.8(4)
C127 Ge10 C139 C144 -15.7(4)
C133 Ge10 C139 C144 -127.0(4)
Ge6 Ge10 C139 C144 111.4(3)
C127 Ge10 C139 C140 161.9(4)
C133 Ge10 C139 C140 50.6(4)
Ge6 Ge10 C139 C140 -70.9(4)
C144 C139 C140 C141 -0.3(7)
Ge10 C139 C140 C141 -178.0(4)
C139 C140 C141 C142 -0.7(8)
C140 C141 C142 C143 0.7(8)
C141 C142 C143 C144 0.4(8)
C142 C143 C144 C139 -1.4(8)
C140 C139 C144 C143 1.3(7)
Ge10 C139 C144 C143 179.1(4)
C1S C2S C3S C4S -148.7(15)
C2S C3S C4S C5S 175.6(14)
C3S C4S C5S C6S 22(2)
C1A C2A C3A C4A 32(16)
C2A C3A C4A C5A -74(11)
C3A C4A C5A C6A 34(5)
